data_2102926
loop_
_publ_author_name
'Richter, Klaus W.'
'Prots, Yurii'
'Borrmann, Horst'
'Ramlau, Reiner'
'Grin, Yuri'

_publ_contact_author_address
;
Department of Inorganic Chemistry/Materials Chemistry
University of Vienna
W\"ahringer Strasse 42
1090 Wien
Austria
;
_publ_contact_author_email Klaus.Richter@univie.ac.at
_publ_contact_author_fax '+49 1 4277 9529'
_publ_contact_author_name 'Klaus W. Richter'
_publ_contact_author_phone '+43 1 4277 52910'
_publ_section_title
;
 Crystal structure and local order in
 Co~6~Al~11{-~<i>x</i>}Si~6+<i>x~</i>
;
_journal_coeditor_code SN5051
_journal_date_accepted 2007-06-18
_journal_date_recd_electronic 2007-02-08
_journal_issue 4
_journal_name_full 'Acta Crystallographica Section B'
_journal_page_first 551
_journal_page_last 560
_journal_paper_category FA
_journal_paper_doi 10.1107/S0108768107029709
_journal_volume 63
_journal_year 2007
_chemical_formula_sum 'Al11 Co6 Si6'
_chemical_formula_weight 818.9
_space_group_IT_number 14
_symmetry_cell_setting monoclinic
_symmetry_space_group_name_Hall '-P 2ybc'
_symmetry_space_group_name_H-M 'P 1 21/c 1'
_atom_sites_solution_primary direct
_atom_sites_solution_secondary difmap
_audit_creation_method 'WinGX routine CIF_UPDATE'
_cell_angle_alpha 90
_cell_angle_beta 119.070(10)
_cell_angle_gamma 90
_cell_formula_units_Z 4
_cell_length_a 8.0839(3)
_cell_length_b 21.3536(9)
_cell_length_c 8.3200(3)
_cell_measurement_temperature 295(2)
_cell_volume 1255.28(15)
_computing_cell_refinement 'CSD (Akselrud, 1993)'
_computing_data_collection 'CrystalClear (Rigaku Corp., 2000)'
_computing_data_reduction 'CrystalClear (Rigaku Corp., 2000)'
_computing_structure_refinement 'CSD (Akselrud, 1993)'
_diffrn_ambient_temperature 295.15
_diffrn_detector_area_resol_mean 14.6199
_diffrn_measured_fraction_theta_full 0.964
_diffrn_measured_fraction_theta_max 0.964
_diffrn_measurement_device 'Rigaku AFC7'
_diffrn_measurement_method oscillation
_diffrn_radiation_monochromator 'Graphite Monochromator'
_diffrn_radiation_source 'Sealed Tube'
_diffrn_radiation_type MoK\a
_diffrn_radiation_wavelength 0.7107
_diffrn_reflns_av_R_equivalents 0.000
_diffrn_reflns_av_sigmaI/netI 0.040
_diffrn_reflns_limit_h_max 12
_diffrn_reflns_limit_h_min -7
_diffrn_reflns_limit_k_max 31
_diffrn_reflns_limit_k_min -31
_diffrn_reflns_limit_l_max 11
_diffrn_reflns_limit_l_min -12
_diffrn_reflns_number 14161
_diffrn_reflns_reduction_process 'Lp corrections applied'
_diffrn_reflns_theta_full 31.99
_diffrn_reflns_theta_max 31.99
_diffrn_reflns_theta_min 1.91
_exptl_absorpt_coefficient_mu 9.06
_exptl_absorpt_correction_T_max 0.6868
_exptl_absorpt_correction_T_min 0.4553
_exptl_absorpt_correction_type multi-scan
_exptl_absorpt_process_details 'CrystalClear (Rigaku Corp., 2000), '
_exptl_crystal_colour grey
_exptl_crystal_density_diffrn 4.330
_exptl_crystal_density_method 'not measured'
_exptl_crystal_description prism-like
_exptl_crystal_F_000 1556
_exptl_crystal_size_max 0.140
_exptl_crystal_size_mid 0.035
_exptl_crystal_size_min 0.030
_refine_diff_density_max 2.252
_refine_diff_density_min -1.344
_refine_ls_extinction_coef 0.000871(9)
_refine_ls_extinction_expression Fc^*^=kFc[1+0.001xFc^2^\l^3^/sin(2\q)]^-1/4^
_refine_ls_extinction_method SHELXL
_refine_ls_goodness_of_fit_ref 1.110
_refine_ls_matrix_type full
_refine_ls_number_parameters 210
_refine_ls_number_reflns 13502
_refine_ls_number_restraints 0
_refine_ls_R_factor_gt 0.029
_refine_ls_shift/su_max 0.002
_refine_ls_structure_factor_coef F
_refine_ls_weighting_details 'calc w=1/[\s^2^(Fo^2^)+(0.0445P)^2^+3.6888P] where P=(Fo^2^+2Fc^2^)/3'
_refine_ls_weighting_scheme calc
_refine_ls_wR_factor_ref 0.096
_reflns_number_gt 13502
_reflns_number_total 14161
_reflns_threshold_expression >2sigma(I)
_cod_data_source_file sn5051.cif
_cod_data_source_block Co6Al11Si6_p21c
_cod_depositor_comments
;
The following automatic conversions were performed:
'_exptl_absorpt_correction_type' value 'Multi-scan' changed to
'multi-scan' according to
'/home/saulius/struct/CIF-dictionaries/cif_core.dic' dictionary named
'cif_core.dic' version 2.4.1 from 2010-06-29.

Automatic conversion script
Id: cif_fix_enum 1527 2010-12-29 10:47:43Z saulius 

The following automatic conversions were performed:

'_exptl_absorpt_correction_type' value 'Multi-scan' changed to
'multi-scan' according to
/home/saulius/struct/CIF-dictionaries/cif_core.dic dictionary named
'cif_core.dic' version 2.4.1 from 2010-06-29.

Automatic conversion script
Id: cif_fix_values 1715 2011-07-08 13:25:40Z adriana 
;
_cod_original_cell_volume 1255.3(2)
_cod_original_sg_symbol_H-M 'P 21/c'
_cod_database_code 2102926

loop_
_symmetry_equiv_pos_as_xyz
x,y,z
-x,1/2+y,1/2-z
-x,-y,-z
x,-1/2-y,-1/2+z

loop_
_atom_site_type_symbol
_atom_site_label
_atom_site_fract_x
_atom_site_fract_y
_atom_site_fract_z
_atom_site_U_iso_or_equiv
_atom_site_adp_type
_atom_site_occupancy
Co Co1a 0.11939(9) 0.54291(2) 0.48883(4) 0.0042(2) Uani 1.
Co Co1b 0.62515(8) 0.54156(2) 0.49908(5) 0.0060(2) Uani 1.
Co Co2a 0.31362(8) 0.22636(2) 0.87130(4) 0.0050(2) Uani 1.
Co Co2b 0.80979(8) 0.22892(2) 0.87974(5) 0.0049(2) Uani 1.
Co Co3a 0.11218(9) 0.91134(2) 0.46454(5) 0.0044(2) Uani 1.
Co Co3b 0.60259(9) 0.91237(2) 0.46635(5) 0.0046(2) Uani 1.
Al Al1a 0.0903(2) 0.03647(4) 0.433590(10) 0.0104(5) Uani 1.
Al Al1b 0.5989(2) 0.03259(4) 0.441690(10) 0.0092(5) Uani 1.
Al Al2a 0.2341(2) 0.11921(4) 0.715340(10) 0.0083(4) Uani 1.
Al Al2b 0.7403(2) 0.11586(4) 0.734870(10) 0.0076(4) Uani 1.
Al Al3a 0.1556(2) 0.27092(4) 0.558240(10) 0.0075(4) Uani 1.
Al Al3b 0.6553(2) 0.27999(4) 0.569180(10) 0.0076(4) Uani 1.
Al Al4a 0.0379(2) 0.79779(4) 0.311830(10) 0.0074(4) Uani 1.
Al Al4b 0.5265(2) 0.79688(4) 0.315640(10) 0.0075(4) Uani 1.
Al Al5a 0.2270(2) 0.43789(4) 0.694880(10) 0.0088(5) Uani 1.
Al Al5b 0.7157(2) 0.43463(4) 0.693490(10) 0.0094(5) Uani 1.
Si Si1a 0.0808(2) 0.64537(3) 0.422710(10) 0.0075(4) Uani 1.
Si Si1b 0.5962(2) 0.64370(4) 0.433780(10) 0.0097(4) Uani 1.
Si Si2a 0.0387(2) 0.45327(3) 0.32398(9) 0.0062(4) Uani 1.
Si Si2b 0.5363(2) 0.45430(3) 0.32430(9) 0.0069(4) Uani 1.
Si Si3a 0.222170(10) 0.32954(5) 0.856030(10) 0.0147(3) Uani 1.
Al Al6a 0.5850(2) 0.16641(5) 0.394600(10) 0.0252(4) Uani 1.
Si Si3b 0.907830(10) 0.32981(5) 0.866060(10) 0.0123(3) Uani 1.

loop_
_atom_site_aniso_label
_atom_site_aniso_U_11
_atom_site_aniso_U_22
_atom_site_aniso_U_33
_atom_site_aniso_U_12
_atom_site_aniso_U_13
_atom_site_aniso_U_23
Co1a 0.0035(3) 0.003630(10) 0.005450(10) 0.0002(2) 0.0020(3) -0.000490(10)
Co1b 0.0052(3) 0.004920(10) 0.007740(10) 0.0002(3) 0.0030(3) -0.000310(10)
Co2a 0.0062(3) 0.0049(2) 0.004580(10) 0.0009(2) 0.0032(3) 0.001240(10)
Co2b 0.0043(3) 0.0046(2) 0.005500(10) -0.0006(2) 0.0023(3) 0.001250(10)
Co3a 0.0043(3) 0.005380(10) 0.003260(10) 0.0001(3) 0.0017(3) 0.000570(10)
Co3b 0.0040(3) 0.005540(10) 0.003570(10) 0.0002(3) 0.0013(3) 0.000610(10)
Al1a 0.0073(7) 0.0103(4) 0.0148(4) -0.0021(6) 0.0063(7) -0.0050(3)
Al1b 0.0061(7) 0.0093(4) 0.0137(4) -0.0023(5) 0.0060(7) -0.0045(3)
Al2a 0.0071(6) 0.0092(3) 0.0102(3) -0.0004(5) 0.0055(6) -0.0022(3)
Al2b 0.0065(6) 0.0079(3) 0.0088(3) 0.0008(5) 0.0040(6) 0.0006(3)
Al3a 0.0051(6) 0.0117(4) 0.0064(3) 0.0019(5) 0.0035(6) 0.0024(3)
Al3b 0.0040(5) 0.0130(4) 0.0057(3) 0.0013(5) 0.0023(5) 0.0026(3)
Al4a 0.0085(7) 0.0085(4) 0.0068(3) -0.0001(5) 0.0049(6) 0.0002(3)
Al4b 0.0066(7) 0.0101(4) 0.0073(3) 0.0004(5) 0.0045(6) -0.0001(3)
Al5a 0.0077(7) 0.0130(4) 0.0051(3) 0.0013(6) 0.0026(7) 0.0012(3)
Al5b 0.0071(7) 0.0156(4) 0.0055(3) 0.0015(6) 0.0030(7) 0.0020(3)
Si1a 0.0088(6) 0.0053(3) 0.0086(3) 0.0006(5) 0.0043(5) -0.0010(2)
Si1b 0.0117(6) 0.0065(3) 0.0103(3) 0.0001(5) 0.0050(6) -0.0026(2)
Si2a 0.0074(7) 0.0071(3) 0.0046(3) 0.0002(5) 0.0033(7) -0.0016(2)
Si2b 0.0070(7) 0.0091(3) 0.0045(3) -0.0003(5) 0.0028(7) -0.0018(2)
Si3a 0.0179(5) 0.0065(4) 0.0088(4) 0.0011(4) -0.0020(4) -0.0009(3)
Al6a 0.0282(7) 0.0281(5) 0.0125(4) 0.0016(6) 0.0046(5) -0.0023(3)
Si3b 0.0183(5) 0.0094(4) 0.0107(4) -0.0014(4) 0.0083(4) -0.0009(3)

loop_
_atom_type_symbol
_atom_type_description
_atom_type_scat_dispersion_real
_atom_type_scat_dispersion_imag
_atom_type_scat_source
Al Al 0.0645 0.0514 'International Tables Vol C Tables 4.2.6.8 and 6.1.1.4'
Si Si 0.0817 0.0704 'International Tables Vol C Tables 4.2.6.8 and 6.1.1.4'
Co Co 0.3494 0.9721 'International Tables Vol C Tables 4.2.6.8 and 6.1.1.4'

loop_
_geom_angle_atom_site_label_1
_geom_angle_atom_site_label_2
_geom_angle_atom_site_label_3
_geom_angle_site_symmetry_1
_geom_angle_site_symmetry_3
_geom_angle
_geom_angle_publ_flag
Si1a Co1a Si2a . . 135.54(5) no
Si1a Co1a Si2b . 3_666 96.44(5) no
Si1a Co1a Si2a . 3_566 94.02(5) no
Si1a Co1a Al5a . 3_566 72.97(5) no
Si1a Co1a Al5b . 3_666 73.50(5) no
Si1a Co1a Al2b . 2_656 64.62(4) no
Si1a Co1a Al5a . . 158.65(5) no
Si1a Co1a Co1b . 3_666 132.27(4) no
Si1a Co1a Co1a . 3_566 130.75(4) no
Si1a Co1a Al1a . 2_555 80.17(4) no
Si2a Co1a Si2b . 3_666 108.12(5) no
Si2a Co1a Si2a . 3_566 109.17(5) no
Si2a Co1a Al5a . 3_566 81.93(5) no
Si2a Co1a Al5b . 3_666 82.89(5) no
Si2a Co1a Al2b . 2_656 159.83(5) no
Si2a Co1a Al5a . . 65.81(4) no
Si2a Co1a Co1b . 3_666 56.49(4) no
Si2a Co1a Co1a . 3_566 57.84(4) no
Si2a Co1a Al1a . 2_555 55.38(4) no
Si2b Co1a Si2a 3_666 3_566 112.32(5) no
Si2b Co1a Al5a 3_666 3_566 169.08(5) no
Si2b Co1a Al5b 3_666 3_666 66.63(4) no
Si2b Co1a Al2b 3_666 2_656 62.59(4) no
Si2b Co1a Al5a 3_666 . 72.53(4) no
Si2b Co1a Co1b 3_666 3_666 51.65(3) no
Si2b Co1a Co1a 3_666 3_566 126.69(4) no
Si2b Co1a Al1a 3_666 2_555 123.61(5) no
Si2a Co1a Al5a 3_566 3_566 66.79(4) no
Si2a Co1a Al5b 3_566 3_666 167.00(5) no
Si2a Co1a Al2b 3_566 2_656 62.99(4) no
Si2a Co1a Al5a 3_566 . 74.36(4) no
Si2a Co1a Co1b 3_566 3_666 128.53(4) no
Si2a Co1a Co1a 3_566 3_566 51.32(3) no
Si2a Co1a Al1a 3_566 2_555 124.07(5) no
Al5a Co1a Al5b 3_566 3_666 111.58(5) no
Al5a Co1a Al2b 3_566 2_656 109.21(5) no
Al5a Co1a Al5a 3_566 . 116.54(5) no
Al5a Co1a Co1b 3_566 3_666 138.04(5) no
Al5a Co1a Co1a 3_566 3_566 62.02(4) no
Al5a Co1a Al1a 3_566 2_555 58.28(4) no
Al5b Co1a Al2b 3_666 2_656 107.18(5) no
Al5b Co1a Al5a 3_666 . 116.22(5) no
Al5b Co1a Co1b 3_666 3_666 61.90(4) no
Al5b Co1a Co1a 3_666 3_566 140.45(4) no
Al5b Co1a Al1a 3_666 2_555 58.42(4) no
Al2b Co1a Al5a 2_656 . 94.03(5) no
Al2b Co1a Co1b 2_656 3_666 112.19(4) no
Al2b Co1a Co1a 2_656 3_566 111.64(4) no
Al2b Co1a Al1a 2_656 2_555 144.77(5) no
Al5a Co1a Co1b . 3_666 54.39(3) no
Al5a Co1a Co1a . 3_566 54.53(3) no
Al5a Co1a Al1a . 2_555 121.18(4) no
Co1b Co1a Co1a 3_666 3_566 95.86(3) no
Co1b Co1a Al1a 3_666 2_555 89.98(3) no
Co1a Co1a Al1a 3_566 2_555 91.86(3) no
Si1b Co1b Si2b . . 133.42(6) no
Si1b Co1b Si2a . 3_666 93.35(5) no
Si1b Co1b Si2b . 3_666 95.12(5) no
Si1b Co1b Al5a . 3_666 72.19(5) no
Si1b Co1b Al5b . 3_666 71.92(5) no
Si1b Co1b Al2a . 2_656 63.68(4) no
Si1b Co1b Al5b . . 160.51(5) no
Si1b Co1b Co1b . 3_666 130.84(5) no
Si1b Co1b Co1a . 3_666 130.39(5) no
Si2b Co1b Si2a . 3_666 110.31(5) no
Si2b Co1b Si2b . 3_666 109.17(5) no
Si2b Co1b Al5a . 3_666 80.17(5) no
Si2b Co1b Al5b . 3_666 81.18(5) no
Si2b Co1b Al2a . 2_656 162.89(5) no
Si2b Co1b Al5b . . 66.06(5) no
Si2b Co1b Co1b . 3_666 56.99(4) no
Si2b Co1b Co1a . 3_666 58.11(4) no
Si2a Co1b Si2b 3_666 3_666 114.66(5) no
Si2a Co1b Al5a 3_666 3_666 68.08(5) no
Si2a Co1b Al5b 3_666 3_666 165.26(6) no
Si2a Co1b Al2a 3_666 2_656 63.53(4) no
Si2a Co1b Al5b 3_666 . 76.82(5) no
Si2a Co1b Co1b 3_666 3_666 131.35(4) no
Si2a Co1b Co1a 3_666 3_666 52.22(3) no
Si2b Co1b Al5a 3_666 3_666 167.28(6) no
Si2b Co1b Al5b 3_666 3_666 67.82(5) no
Si2b Co1b Al2a 3_666 2_656 63.42(4) no
Si2b Co1b Al5b 3_666 . 74.46(4) no
Si2b Co1b Co1b 3_666 3_666 52.18(3) no
Si2b Co1b Co1a 3_666 3_666 129.44(4) no
Al5a Co1b Al5b 3_666 3_666 106.28(5) no
Al5a Co1b Al2a 3_666 2_656 109.90(5) no
Al5a Co1b Al5b 3_666 . 117.89(5) no
Al5a Co1b Co1b 3_666 3_666 136.32(5) no
Al5a Co1b Co1a 3_666 3_666 62.61(4) no
Al5b Co1b Al2a 3_666 2_656 108.00(5) no
Al5b Co1b Al5b 3_666 . 117.15(5) no
Al5b Co1b Co1b 3_666 3_666 62.40(4) no
Al5b Co1b Co1a 3_666 3_666 138.60(5) no
Al2a Co1b Al5b 2_656 . 96.83(5) no
Al2a Co1b Co1b 2_656 3_666 113.71(4) no
Al2a Co1b Co1a 2_656 3_666 113.26(4) no
Al5b Co1b Co1b . 3_666 54.75(3) no
Al5b Co1b Co1a . 3_666 55.35(3) no
Co1b Co1b Co1a 3_666 3_666 97.02(3) no
Si1b Co2a Si3a 2_646 . 140.05(5) no
Si1b Co2a Al3b 2_646 4_566 66.92(5) no
Si1b Co2a Al3a 2_646 4_566 69.46(5) no
Si1b Co2a Al3a 2_646 . 151.40(5) no
Si1b Co2a Al4b 2_646 3_666 101.90(5) no
Si1b Co2a Al4a 2_646 3_566 98.54(5) no
Si1b Co2a Al2a 2_646 . 65.14(4) no
Si1b Co2a Al4b 2_646 2_646 84.73(5) no
Si1b Co2a Al6a 2_646 4_566 123.85(5) no
Si3a Co2a Al3b . 4_566 108.54(5) no
Si3a Co2a Al3a . 4_566 76.12(5) no
Si3a Co2a Al3a . . 65.54(4) no
Si3a Co2a Al4b . 3_666 113.75(5) no
Si3a Co2a Al4a . 3_566 85.74(5) no
Si3a Co2a Al2a . . 146.36(5) no
Si3a Co2a Al4b . 2_646 61.07(4) no
Si3a Co2a Al6a . 4_566 59.88(4) no
Al3b Co2a Al3a 4_566 4_566 110.02(5) no
Al3b Co2a Al3a 4_566 . 124.75(5) no
Al3b Co2a Al4b 4_566 3_666 69.61(4) no
Al3b Co2a Al4a 4_566 3_566 164.61(5) no
Al3b Co2a Al2a 4_566 . 102.50(5) no
Al3b Co2a Al4b 4_566 2_646 61.99(4) no
Al3b Co2a Al6a 4_566 4_566 57.68(4) no
Al3a Co2a Al3a 4_566 . 119.97(5) no
Al3a Co2a Al4b 4_566 3_666 169.94(5) no
Al3a Co2a Al4a 4_566 3_566 66.97(4) no
Al3a Co2a Al2a 4_566 . 105.30(5) no
Al3a Co2a Al4b 4_566 2_646 62.07(4) no
Al3a Co2a Al6a 4_566 4_566 120.87(5) no
Al3a Co2a Al4b . 3_666 65.17(4) no
Al3a Co2a Al4a . 3_566 65.84(4) no
Al3a Co2a Al2a . . 86.32(5) no
Al3a Co2a Al4b . 2_646 123.83(5) no
Al3a Co2a Al6a . 4_566 76.68(4) no
Al4b Co2a Al4a 3_666 3_566 110.56(5) no
Al4b Co2a Al2a 3_666 . 65.54(4) no
Al4b Co2a Al4b 3_666 2_646 123.60(5) no
Al4b Co2a Al6a 3_666 4_566 67.92(4) no
Al4a Co2a Al2a 3_566 . 65.25(4) no
Al4a Co2a Al4b 3_566 2_646 123.86(5) no
Al4a Co2a Al6a 3_566 4_566 137.40(5) no
Al2a Co2a Al4b . 2_646 149.85(5) no
Al2a Co2a Al6a . 4_566 133.38(5) no
Al4b Co2a Al6a 2_646 4_566 62.74(4) no
Si1a Co2b Si3b 2_646 . 137.46(5) no
Si1a Co2b Al3a 2_646 4_666 68.70(4) no
Si1a Co2b Al3b 2_646 4_566 67.53(4) no
Si1a Co2b Al4b 2_646 3_666 102.55(5) no
Si1a Co2b Al4a 2_646 3_666 98.11(5) no
Si1a Co2b Al3b 2_646 . 154.51(5) no
Si1a Co2b Al2b 2_646 . 62.41(4) no
Si1a Co2b Al4a 2_646 2_646 84.43(4) no
Si1a Co2b Al6a 2_646 4_566 126.63(5) no
Si3b Co2b Al3a . 4_666 73.22(4) no
Si3b Co2b Al3b . 4_566 113.42(5) no
Si3b Co2b Al4b . 3_666 118.08(5) no
Si3b Co2b Al4a . 3_666 83.97(5) no
Si3b Co2b Al3b . . 63.65(4) no
Si3b Co2b Al2b . . 146.26(5) no
Si3b Co2b Al4a . 2_646 61.85(4) no
Si3b Co2b Al6a . 4_566 61.66(4) no
Al3a Co2b Al3b 4_666 4_566 113.53(5) no
Al3a Co2b Al4b 4_666 3_666 166.43(5) no
Al3a Co2b Al4a 4_666 3_666 67.49(4) no
Al3a Co2b Al3b 4_666 . 118.36(5) no
Al3a Co2b Al2b 4_666 . 101.87(5) no
Al3a Co2b Al4a 4_666 2_646 63.93(4) no
Al3a Co2b Al6a 4_666 4_566 121.61(5) no
Al3b Co2b Al4b 4_566 3_666 70.25(4) no
Al3b Co2b Al4a 4_566 3_666 162.39(5) no
Al3b Co2b Al3b 4_566 . 122.87(5) no
Al3b Co2b Al2b 4_566 . 99.29(5) no
Al3b Co2b Al4a 4_566 2_646 64.36(4) no
Al3b Co2b Al6a 4_566 4_566 60.64(4) no
Al4b Co2b Al4a 3_666 3_666 104.80(5) no
Al4b Co2b Al3b 3_666 . 65.11(4) no
Al4b Co2b Al2b 3_666 . 64.57(4) no
Al4b Co2b Al4a 3_666 2_646 126.99(5) no
Al4b Co2b Al6a 3_666 4_566 71.86(4) no
Al4a Co2b Al3b 3_666 . 66.21(4) no
Al4a Co2b Al2b 3_666 . 64.03(4) no
Al4a Co2b Al4a 3_666 2_646 126.44(5) no
Al4a Co2b Al6a 3_666 4_566 135.12(5) no
Al3b Co2b Al2b . . 92.20(5) no
Al3b Co2b Al4a . 2_646 120.97(5) no
Al3b Co2b Al6a . 4_566 72.68(4) no
Al2b Co2b Al4a . 2_646 146.82(5) no
Al2b Co2b Al6a . 4_566 136.22(5) no
Al4a Co2b Al6a 2_646 4_566 62.98(4) no
Si2a Co3a Si3b 2_555 2_656 141.52(5) no
Si2a Co3a Al1b 2_555 3_666 94.86(5) no
Si2a Co3a Al1a 2_555 3_566 94.60(5) no
Si2a Co3a Al2a 2_555 3_566 66.90(5) no
Si2a Co3a Al5b 2_555 2_656 145.56(5) no
Si2a Co3a Al2b 2_555 3_666 65.32(4) no
Si2a Co3a Al4a 2_555 . 88.51(5) no
Si2a Co3a Al1a 2_555 1_565 62.06(4) no
Si2a Co3a Al6a 2_555 3_666 127.19(5) no
Si3b Co3a Al1b 2_656 3_666 121.89(5) no
Si3b Co3a Al1a 2_656 3_566 82.77(5) no
Si3b Co3a Al2a 2_656 3_566 77.31(5) no
Si3b Co3a Al5b 2_656 2_656 67.90(5) no
Si3b Co3a Al2b 2_656 3_666 115.08(5) no
Si3b Co3a Al4a 2_656 . 62.36(4) no
Si3b Co3a Al1a 2_656 1_565 142.54(5) no
Si3b Co3a Al6a 2_656 3_666 65.65(4) no
Al1b Co3a Al1a 3_666 3_566 111.73(5) no
Al1b Co3a Al2a 3_666 3_566 160.70(5) no
Al1b Co3a Al5b 3_666 2_656 67.63(5) no
Al1b Co3a Al2b 3_666 3_666 68.49(4) no
Al1b Co3a Al4a 3_666 . 124.64(5) no
Al1b Co3a Al1a 3_666 1_565 62.69(4) no
Al1b Co3a Al6a 3_666 3_666 68.40(4) no
Al1a Co3a Al2a 3_566 3_566 65.75(4) no
Al1a Co3a Al5b 3_566 2_656 67.47(5) no
Al1a Co3a Al2b 3_566 3_666 159.54(5) no
Al1a Co3a Al4a 3_566 . 123.06(5) no
Al1a Co3a Al1a 3_566 1_565 63.60(4) no
Al1a Co3a Al6a 3_566 3_666 138.19(5) no
Al2a Co3a Al5b 3_566 2_656 124.00(5) no
Al2a Co3a Al2b 3_566 3_666 106.85(5) no
Al2a Co3a Al4a 3_566 . 63.67(4) no
Al2a Co3a Al1a 3_566 1_565 101.37(5) no
Al2a Co3a Al6a 3_566 3_666 127.17(5) no
Al5b Co3a Al2b 2_656 3_666 127.06(5) no
Al5b Co3a Al4a 2_656 . 125.92(5) no
Al5b Co3a Al1a 2_656 1_565 83.51(5) no
Al5b Co3a Al6a 2_656 3_666 75.34(4) no
Al2b Co3a Al4a 3_666 . 63.18(4) no
Al2b Co3a Al1a 3_666 1_565 101.26(5) no
Al2b Co3a Al6a 3_666 3_666 61.93(4) no
Al4a Co3a Al1a . 1_565 150.57(5) no
Al4a Co3a Al6a . 3_666 66.16(4) no
Al1a Co3a Al6a 1_565 3_666 130.99(5) no
Si2b Co3b Si3a 2_655 2_656 144.12(5) no
Si2b Co3b Al1b 2_655 3_666 94.82(5) no
Si2b Co3b Al1a 2_655 3_666 94.58(5) no
Si2b Co3b Al2b 2_655 3_666 64.92(4) no
Si2b Co3b Al5a 2_655 2_656 144.54(5) no
Si2b Co3b Al2a 2_655 3_666 66.75(5) no
Si2b Co3b Al1b 2_655 1_565 63.03(4) no
Si2b Co3b Al4b 2_655 . 89.00(5) no
Si2b Co3b Al6a 2_655 3_666 124.86(5) no
Si3a Co3b Al1b 2_656 3_666 118.08(5) no
Si3a Co3b Al1a 2_656 3_666 85.34(5) no
Si3a Co3b Al2b 2_656 3_666 112.25(5) no
Si3a Co3b Al5a 2_656 2_656 67.46(5) no
Si3a Co3b Al2a 2_656 3_666 80.89(5) no
Si3a Co3b Al1b 2_656 1_565 142.95(5) no
Si3a Co3b Al4b 2_656 . 61.69(4) no
Si3a Co3b Al6a 2_656 3_666 64.50(4) no
Al1b Co3b Al1a 3_666 3_666 113.72(5) no
Al1b Co3b Al2b 3_666 3_666 68.47(4) no
Al1b Co3b Al5a 3_666 2_656 68.11(5) no
Al1b Co3b Al2a 3_666 3_666 161.02(5) no
Al1b Co3b Al1b 3_666 1_565 63.67(4) no
Al1b Co3b Al4b 3_666 . 123.74(5) no
Al1b Co3b Al6a 3_666 3_666 65.54(4) no
Al1a Co3b Al2b 3_666 3_666 159.40(5) no
Al1a Co3b Al5a 3_666 2_656 67.19(5) no
Al1a Co3b Al2a 3_666 3_666 65.61(4) no
Al1a Co3b Al1b 3_666 1_565 63.54(4) no
Al1a Co3b Al4b 3_666 . 121.88(5) no
Al1a Co3b Al6a 3_666 3_666 140.49(5) no
Al2b Co3b Al5a 3_666 2_656 128.43(5) no
Al2b Co3b Al2a 3_666 3_666 105.31(5) no
Al2b Co3b Al1b 3_666 1_565 102.67(5) no
Al2b Co3b Al4b 3_666 . 62.85(4) no
Al2b Co3b Al6a 3_666 3_666 59.94(4) no
Al5a Co3b Al2a 2_656 3_666 124.33(5) no
Al5a Co3b Al1b 2_656 1_565 81.52(5) no
Al5a Co3b Al4b 2_656 . 126.43(5) no
Al5a Co3b Al6a 2_656 3_666 77.53(4) no
Al2a Co3b Al1b 3_666 1_565 101.94(5) no
Al2a Co3b Al4b 3_666 . 63.05(4) no
Al2a Co3b Al6a 3_666 3_666 128.12(5) no
Al1b Co3b Al4b 1_565 . 152.01(5) no
Al1b Co3b Al6a 1_565 3_666 129.14(5) no
Al4b Co3b Al6a . 3_666 66.70(4) no
Co3a Al1a Co3b 3_566 3_666 114.57(6) no
Co3a Al1a Si2a 3_566 2_545 122.19(6) no
Co3a Al1a Al1b 3_566 3_656 141.62(7) no
Co3a Al1a Co3a 3_566 1_545 116.40(5) no
Co3a Al1a Al2a 3_566 . 58.70(4) no
Co3a Al1a Al1a 3_566 3_556 62.43(4) no
Co3a Al1a Al5a 3_566 4_565 136.79(6) no
Co3a Al1a Al5b 3_566 4_465 57.80(4) no
Co3a Al1a Co1a 3_566 2_545 106.59(5) no
Co3a Al1a Si3b 3_566 4_465 46.53(3) no
Co3a Al1a Si3a 3_566 4_565 90.40(5) no
Co3b Al1a Si2a 3_666 2_545 121.40(6) no
Co3b Al1a Al1b 3_666 3_656 60.37(4) no
Co3b Al1a Co3a 3_666 1_545 113.68(5) no
Co3b Al1a Al2a 3_666 . 58.55(4) no
Co3b Al1a Al1a 3_666 3_556 140.61(6) no
Co3b Al1a Al5a 3_666 4_565 57.53(4) no
Co3b Al1a Al5b 3_666 4_465 135.73(6) no
Co3b Al1a Co1a 3_666 2_545 105.80(5) no
Co3b Al1a Si3b 3_666 4_465 88.04(5) no
Co3b Al1a Si3a 3_666 4_565 45.25(3) no
Si2a Al1a Al1b 2_545 3_656 82.29(5) no
Si2a Al1a Co3a 2_545 1_545 51.34(4) no
Si2a Al1a Al2a 2_545 . 177.25(7) no
Si2a Al1a Al1a 2_545 3_556 82.11(5) no
Si2a Al1a Al5a 2_545 4_565 71.35(5) no
Si2a Al1a Al5b 2_545 4_465 72.27(5) no
Si2a Al1a Co1a 2_545 2_545 46.05(4) no
Si2a Al1a Si3b 2_545 4_465 120.84(6) no
Si2a Al1a Si3a 2_545 4_565 118.93(6) no
Al1b Al1a Co3a 3_656 1_545 53.31(4) no
Al1b Al1a Al2a 3_656 . 95.60(6) no
Al1b Al1a Al1a 3_656 3_556 96.69(6) no
Al1b Al1a Al5a 3_656 4_565 75.94(5) no
Al1b Al1a Al5b 3_656 4_465 154.52(7) no
Al1b Al1a Co1a 3_656 2_545 111.31(5) no
Al1b Al1a Si3b 3_656 4_465 148.22(6) no
Al1b Al1a Si3a 3_656 4_565 103.25(5) no
Co3a Al1a Al2a 1_545 . 125.94(6) no
Co3a Al1a Al1a 1_545 3_556 53.97(4) no
Co3a Al1a Al5a 1_545 4_565 103.66(5) no
Co3a Al1a Al5b 1_545 4_465 106.82(5) no
Co3a Al1a Co1a 1_545 2_545 97.37(4) no
Co3a Al1a Si3b 1_545 4_465 158.04(6) no
Co3a Al1a Si3a 1_545 4_565 152.87(6) no
Al2a Al1a Al1a . 3_556 96.42(6) no
Al2a Al1a Al5a . 4_565 109.92(6) no
Al2a Al1a Al5b . 4_465 109.78(6) no
Al2a Al1a Co1a . 2_545 136.66(6) no
Al2a Al1a Si3b . 4_465 61.80(4) no
Al2a Al1a Si3a . 4_565 63.22(4) no
Al1a Al1a Al5a 3_556 4_565 153.10(7) no
Al1a Al1a Al5b 3_556 4_465 78.77(5) no
Al1a Al1a Co1a 3_556 2_545 112.63(5) no
Al1a Al1a Si3b 3_556 4_465 107.25(6) no
Al1a Al1a Si3a 3_556 4_565 152.50(6) no
Al5a Al1a Al5b 4_565 4_465 96.71(6) no
Al5a Al1a Co1a 4_565 2_545 50.13(4) no
Al5a Al1a Si3b 4_565 4_465 90.48(5) no
Al5a Al1a Si3a 4_565 4_565 52.60(4) no
Al5b Al1a Co1a 4_465 2_545 50.43(4) no
Al5b Al1a Si3b 4_465 4_465 54.09(4) no
Al5b Al1a Si3a 4_465 4_565 90.57(5) no
Co1a Al1a Si3b 2_545 4_465 78.72(4) no
Co1a Al1a Si3a 2_545 4_565 77.52(4) no
Si3b Al1a Si3a 4_465 4_565 47.87(4) no
Co3a Al1b Co3b 3_666 3_666 110.79(6) no
Co3a Al1b Si2b 3_666 2_645 123.26(6) no
Co3a Al1b Co3b 3_666 1_545 120.10(6) no
Co3a Al1b Al1b 3_666 3_656 144.59(7) no
Co3a Al1b Al1a 3_666 3_656 64.00(4) no
Co3a Al1b Al5b 3_666 4_565 58.67(4) no
Co3a Al1b Al5a 3_666 4_565 131.64(6) no
Co3a Al1b Al2b 3_666 . 58.20(4) no
Co3a Al1b Al6a 3_666 . 60.99(4) no
Co3a Al1b Al5a 3_666 2_646 95.34(5) no
Co3b Al1b Si2b 3_666 2_645 121.47(6) no
Co3b Al1b Co3b 3_666 1_545 116.32(6) no
Co3b Al1b Al1b 3_666 3_656 61.10(4) no
Co3b Al1b Al1a 3_666 3_656 143.46(7) no
Co3b Al1b Al5b 3_666 4_565 130.20(6) no
Co3b Al1b Al5a 3_666 4_565 57.80(4) no
Co3b Al1b Al2b 3_666 . 57.53(4) no
Co3b Al1b Al6a 3_666 . 64.68(4) no
Co3b Al1b Al5a 3_666 2_646 93.46(5) no
Si2b Al1b Co3b 2_645 1_545 53.16(4) no
Si2b Al1b Al1b 2_645 3_656 83.84(5) no
Si2b Al1b Al1a 2_645 3_656 84.28(6) no
Si2b Al1b Al5b 2_645 4_565 70.99(5) no
Si2b Al1b Al5a 2_645 4_565 69.71(5) no
Si2b Al1b Al2b 2_645 . 178.38(7) no
Si2b Al1b Al6a 2_645 . 124.00(6) no
Si2b Al1b Al5a 2_645 2_646 101.73(5) no
Co3b Al1b Al1b 1_545 3_656 55.22(4) no
Co3b Al1b Al1a 1_545 3_656 56.10(4) no
Co3b Al1b Al5b 1_545 4_565 108.62(6) no
Co3b Al1b Al5a 1_545 4_565 104.64(5) no
Co3b Al1b Al2b 1_545 . 125.78(6) no
Co3b Al1b Al6a 1_545 . 177.16(6) no
Co3b Al1b Al5a 1_545 2_646 48.57(3) no
Al1b Al1b Al1a 3_656 3_656 101.04(6) no
Al1b Al1b Al5b 3_656 4_565 154.62(7) no
Al1b Al1b Al5a 3_656 4_565 76.03(5) no
Al1b Al1b Al2b 3_656 . 94.54(6) no
Al1b Al1b Al6a 3_656 . 125.71(6) no
Al1b Al1b Al5a 3_656 2_646 53.77(4) no
Al1a Al1b Al5b 3_656 4_565 80.18(5) no
Al1a Al1b Al5a 3_656 4_565 153.98(7) no
Al1a Al1b Al2b 3_656 . 96.03(6) no
Al1a Al1b Al6a 3_656 . 124.90(6) no
Al1a Al1b Al5a 3_656 2_646 53.46(4) no
Al5b Al1b Al5a 4_565 4_565 91.74(6) no
Al5b Al1b Al2b 4_565 . 110.62(6) no
Al5b Al1b Al6a 4_565 . 69.49(5) no
Al5b Al1b Al5a 4_565 2_646 133.64(6) no
Al5a Al1b Al2b 4_565 . 109.95(6) no
Al5a Al1b Al6a 4_565 . 73.52(5) no
Al5a Al1b Al5a 4_565 2_646 129.79(6) no
Al2b Al1b Al6a . . 57.05(4) no
Al2b Al1b Al5a . 2_646 77.24(5) no
Al6a Al1b Al5a . 2_646 134.26(6) no
Co3b Al2a Co3a 3_666 3_566 108.97(5) no
Co3b Al2a Co2a 3_666 . 117.77(5) no
Co3b Al2a Si1b 3_666 2_646 125.34(6) no
Co3b Al2a Co1b 3_666 2_646 104.26(5) no
Co3b Al2a Si2a 3_666 4_566 127.92(6) no
Co3b Al2a Si2b 3_666 4_566 52.34(4) no
Co3b Al2a Al1a 3_666 . 55.84(4) no
Co3b Al2a Al4b 3_666 3_666 61.40(4) no
Co3b Al2a Al4a 3_666 3_566 138.66(6) no
Co3b Al2a Si3b 3_666 4_465 89.22(5) no
Co3b Al2a Si3a 3_666 4_565 46.28(3) no
Co3a Al2a Co2a 3_566 . 117.62(5) no
Co3a Al2a Si1b 3_566 2_646 122.85(6) no
Co3a Al2a Co1b 3_566 2_646 103.74(5) no
Co3a Al2a Si2a 3_566 4_566 51.99(4) no
Co3a Al2a Si2b 3_566 4_566 128.01(6) no
Co3a Al2a Al1a 3_566 . 55.55(4) no
Co3a Al2a Al4b 3_566 3_666 137.76(6) no
Co3a Al2a Al4a 3_566 3_566 60.49(4) no
Co3a Al2a Si3b 3_566 4_465 47.77(3) no
Co3a Al2a Si3a 3_566 4_565 90.76(5) no
Co2a Al2a Si1b . 2_646 52.06(4) no
Co2a Al2a Co1b . 2_646 102.24(5) no
Co2a Al2a Si2a . 4_566 113.12(6) no
Co2a Al2a Si2b . 4_566 113.08(6) no
Co2a Al2a Al1a . . 157.14(6) no
Co2a Al2a Al4b . 3_666 56.42(4) no
Co2a Al2a Al4a . 3_566 57.15(4) no
Co2a Al2a Si3b . 4_465 93.01(5) no
Co2a Al2a Si3a . 4_565 93.16(5) no
Si1b Al2a Co1b 2_646 2_646 50.19(4) no
Si1b Al2a Si2a 2_646 4_566 79.21(5) no
Si1b Al2a Si2b 2_646 4_566 80.81(5) no
Si1b Al2a Al1a 2_646 . 150.77(7) no
Si1b Al2a Al4b 2_646 3_666 87.86(5) no
Si1b Al2a Al4a 2_646 3_566 85.84(5) no
Si1b Al2a Si3b 2_646 4_465 138.03(6) no
Si1b Al2a Si3a 2_646 4_565 138.81(6) no
Co1b Al2a Si2a 2_646 4_566 53.20(4) no
Co1b Al2a Si2b 2_646 4_566 53.47(4) no
Co1b Al2a Al1a 2_646 . 100.61(5) no
Co1b Al2a Al4b 2_646 3_666 118.48(6) no
Co1b Al2a Al4a 2_646 3_566 117.01(6) no
Co1b Al2a Si3b 2_646 4_465 151.50(6) no
Co1b Al2a Si3a 2_646 4_565 150.48(6) no
Si2a Al2a Si2b 4_566 4_566 97.99(6) no
Si2a Al2a Al1a 4_566 . 80.71(5) no
Si2a Al2a Al4b 4_566 3_666 166.99(7) no
Si2a Al2a Al4a 4_566 3_566 79.62(5) no
Si2a Al2a Si3b 4_566 4_465 98.70(5) no
Si2a Al2a Si3a 4_566 4_565 140.94(6) no
Si2b Al2a Al1a 4_566 . 81.20(5) no
Si2b Al2a Al4b 4_566 3_666 81.05(5) no
Si2b Al2a Al4a 4_566 3_566 166.65(7) no
Si2b Al2a Si3b 4_566 4_465 140.04(6) no
Si2b Al2a Si3a 4_566 4_565 97.36(5) no
Al1a Al2a Al4b . 3_666 111.79(6) no
Al1a Al2a Al4a . 3_566 111.12(6) no
Al1a Al2a Si3b . 4_465 66.13(5) no
Al1a Al2a Si3a . 4_565 66.50(4) no
Al4b Al2a Al4a 3_666 3_566 98.28(6) no
Al4b Al2a Si3b 3_666 4_465 90.02(5) no
Al4b Al2a Si3a 3_666 4_565 51.61(4) no
Al4a Al2a Si3b 3_566 4_465 53.05(4) no
Al4a Al2a Si3a 3_566 4_565 92.51(5) no
Si3b Al2a Si3a 4_465 4_565 49.50(4) no
Co3b Al2b Co3a 3_666 3_666 103.05(5) no
Co3b Al2b Co1a 3_666 2_646 108.53(5) no
Co3b Al2b Si1a 3_666 2_646 129.84(6) no
Co3b Al2b Si2b 3_666 4_566 53.39(4) no
Co3b Al2b Si2a 3_666 4_666 128.35(6) no
Co3b Al2b Co2b 3_666 . 116.40(5) no
Co3b Al2b Al6a 3_666 . 66.30(4) no
Co3b Al2b Al4b 3_666 3_666 61.81(4) no
Co3b Al2b Al4a 3_666 3_666 130.88(6) no
Co3b Al2b Al1b 3_666 . 54.01(4) no
Co3a Al2b Co1a 3_666 2_646 107.83(5) no
Co3a Al2b Si1a 3_666 2_646 126.24(6) no
Co3a Al2b Si2b 3_666 4_566 128.52(6) no
Co3a Al2b Si2a 3_666 4_666 52.63(4) no
Co3a Al2b Co2b 3_666 . 116.47(5) no
Co3a Al2b Al6a 3_666 . 62.16(4) no
Co3a Al2b Al4b 3_666 3_666 130.12(6) no
Co3a Al2b Al4a 3_666 3_666 60.74(4) no
Co3a Al2b Al1b 3_666 . 53.30(4) no
Co1a Al2b Si1a 2_646 2_646 51.99(4) no
Co1a Al2b Si2b 2_646 4_566 56.81(4) no
Co1a Al2b Si2a 2_646 4_666 56.76(4) no
Co1a Al2b Co2b 2_646 . 104.22(5) no
Co1a Al2b Al6a 2_646 . 165.49(7) no
Co1a Al2b Al4b 2_646 3_666 122.03(6) no
Co1a Al2b Al4a 2_646 3_666 120.51(6) no
Co1a Al2b Al1b 2_646 . 102.38(5) no
Si1a Al2b Si2b 2_646 4_566 85.25(5) no
Si1a Al2b Si2a 2_646 4_666 83.05(5) no
Si1a Al2b Co2b 2_646 . 52.26(4) no
Si1a Al2b Al6a 2_646 . 142.03(7) no
Si1a Al2b Al4b 2_646 3_666 88.87(5) no
Si1a Al2b Al4a 2_646 3_666 86.41(5) no
Si1a Al2b Al1b 2_646 . 154.28(7) no
Si2b Al2b Si2a 4_566 4_666 102.76(6) no
Si2b Al2b Co2b 4_566 . 114.99(6) no
Si2b Al2b Al6a 4_566 . 119.69(6) no
Si2b Al2b Al4b 4_566 3_666 82.69(5) no
Si2b Al2b Al4a 4_566 3_666 170.39(7) no
Si2b Al2b Al1b 4_566 . 80.46(5) no
Si2a Al2b Co2b 4_666 . 115.24(6) no
Si2a Al2b Al6a 4_666 . 114.74(6) no
Si2a Al2b Al4b 4_666 3_666 169.79(7) no
Si2a Al2b Al4a 4_666 3_666 80.92(5) no
Si2a Al2b Al1b 4_666 . 79.42(5) no
Co2b Al2b Al6a . . 90.03(5) no
Co2b Al2b Al4b . 3_666 54.58(4) no
Co2b Al2b Al4a . 3_666 55.73(4) no
Co2b Al2b Al1b . . 153.40(6) no
Al6a Al2b Al4b . 3_666 68.60(5) no
Al6a Al2b Al4a . 3_666 65.40(5) no
Al6a Al2b Al1b . . 63.39(5) no
Al4b Al2b Al4a 3_666 3_666 92.39(5) no
Al4b Al2b Al1b 3_666 . 110.20(6) no
Al4a Al2b Al1b 3_666 . 109.04(6) no
Co2a Al3a Co2b 4_565 4_465 114.18(5) no
Co2a Al3a Co2a 4_565 . 121.19(6) no
Co2a Al3a Si3a 4_565 . 131.85(6) no
Co2a Al3a Si1a 4_565 3_566 129.05(6) no
Co2a Al3a Al4b 4_565 3_666 64.16(4) no
Co2a Al3a Si1b 4_565 3_666 52.08(4) no
Co2a Al3a Al4a 4_565 3_566 147.51(6) no
Co2a Al3a Al4a 4_565 2_545 58.15(4) no
Co2a Al3a Si3b 4_565 4_465 95.92(5) no
Co2a Al3a Si3a 4_565 4_565 49.81(3) no
Co2b Al3a Co2a 4_465 . 119.61(6) no
Co2b Al3a Si3a 4_465 . 103.01(5) no
Co2b Al3a Si1a 4_465 3_566 52.92(4) no
Co2b Al3a Al4b 4_465 3_666 146.50(6) no
Co2b Al3a Si1b 4_465 3_666 129.28(6) no
Co2b Al3a Al4a 4_465 3_566 62.24(4) no
Co2b Al3a Al4a 4_465 2_545 57.31(4) no
Co2b Al3a Si3b 4_465 4_465 51.29(4) no
Co2b Al3a Si3a 4_465 4_565 97.28(5) no
Co2a Al3a Si3a . . 54.25(4) no
Co2a Al3a Si1a . 3_566 102.32(5) no
Co2a Al3a Al4b . 3_666 58.14(4) no
Co2a Al3a Si1b . 3_666 103.78(5) no
Co2a Al3a Al4a . 3_566 58.37(4) no
Co2a Al3a Al4a . 2_545 169.29(6) no
Co2a Al3a Si3b . 4_465 99.43(5) no
Co2a Al3a Si3a . 4_565 100.27(5) no
Si3a Al3a Si1a . 3_566 56.13(4) no
Si3a Al3a Al4b . 3_666 99.94(6) no
Si3a Al3a Si1b . 3_666 80.96(5) no
Si3a Al3a Al4a . 3_566 76.87(5) no
Si3a Al3a Al4a . 2_545 135.30(6) no
Si3a Al3a Si3b . 4_465 131.77(6) no
Si3a Al3a Si3a . 4_565 153.13(6) no
Si1a Al3a Al4b 3_566 3_666 156.05(7) no
Si1a Al3a Si1b 3_566 3_666 95.24(5) no
Si1a Al3a Al4a 3_566 3_566 76.82(5) no
Si1a Al3a Al4a 3_566 2_545 83.86(5) no
Si1a Al3a Si3b 3_566 4_465 102.15(5) no
Si1a Al3a Si3a 3_566 4_565 149.05(6) no
Al4b Al3a Si1b 3_666 3_666 78.14(5) no
Al4b Al3a Al4a 3_666 3_566 100.37(6) no
Al4b Al3a Al4a 3_666 2_545 117.80(6) no
Al4b Al3a Si3b 3_666 4_465 95.22(5) no
Al4b Al3a Si3a 3_666 4_565 54.63(4) no
Si1b Al3a Al4a 3_666 3_566 157.19(7) no
Si1b Al3a Al4a 3_666 2_545 84.14(5) no
Si1b Al3a Si3b 3_666 4_465 147.20(6) no
Si1b Al3a Si3a 3_666 4_565 99.64(5) no
Al4a Al3a Al4a 3_566 2_545 115.63(6) no
Al4a Al3a Si3b 3_566 4_465 55.38(4) no
Al4a Al3a Si3a 3_566 4_565 97.73(5) no
Al4a Al3a Si3b 2_545 4_465 70.51(5) no
Al4a Al3a Si3a 2_545 4_565 70.96(5) no
Si3b Al3a Si3a 4_465 4_565 53.09(4) no
Co2a Al3b Co2b 4_565 4_565 109.03(5) no
Co2a Al3b Co2b 4_565 . 120.36(6) no
Co2a Al3b Si3b 4_565 . 142.08(6) no
Co2a Al3b Si1b 4_565 3_666 53.36(4) no
Co2a Al3b Si1a 4_565 3_666 133.48(6) no
Co2a Al3b Al4b 4_565 3_666 64.39(4) no
Co2a Al3b Al4a 4_565 3_666 137.76(6) no
Co2a Al3b Al6a 4_565 . 73.60(5) no
Co2a Al3b Al4b 4_565 2_645 56.37(4) no
Co2a Al3b Al6a 4_565 4_566 89.01(5) no
Co2b Al3b Co2b 4_565 . 118.37(6) no
Co2b Al3b Si3b 4_565 . 103.73(6) no
Co2b Al3b Si1b 4_565 3_666 133.22(6) no
Co2b Al3b Si1a 4_565 3_666 53.42(4) no
Co2b Al3b Al4b 4_565 3_666 136.44(6) no
Co2b Al3b Al4a 4_565 3_666 61.97(4) no
Co2b Al3b Al6a 4_565 . 68.24(4) no
Co2b Al3b Al4b 4_565 2_645 55.05(4) no
Co2b Al3b Al6a 4_565 4_566 156.73(6) no
Co2b Al3b Si3b . . 54.53(4) no
Co2b Al3b Si1b . 3_666 106.16(6) no
Co2b Al3b Si1a . 3_666 104.16(5) no
Co2b Al3b Al4b . 3_666 56.55(4) no
Co2b Al3b Al4a . 3_666 56.89(4) no
Co2b Al3b Al6a . . 91.86(5) no
Co2b Al3b Al4b . 2_645 161.51(6) no
Co2b Al3b Al6a . 4_566 59.56(4) no
Si3b Al3b Si1b . 3_666 90.11(6) no
Si3b Al3b Si1a . 3_666 57.73(5) no
Si3b Al3b Al4b . 3_666 103.29(6) no
Si3b Al3b Al4a . 3_666 75.21(5) no
Si3b Al3b Al6a . . 138.15(7) no
Si3b Al3b Al4b . 2_645 140.90(6) no
Si3b Al3b Al6a . 4_566 54.89(4) no
Si1b Al3b Si1a 3_666 3_666 103.94(6) no
Si1b Al3b Al4b 3_666 3_666 79.88(5) no
Si1b Al3b Al4a 3_666 3_666 162.04(7) no
Si1b Al3b Al6a 3_666 . 126.20(6) no
Si1b Al3b Al4b 3_666 2_645 86.28(5) no
Si1b Al3b Al6a 3_666 4_566 47.97(4) no
Si1a Al3b Al4b 3_666 3_666 160.22(7) no
Si1a Al3b Al4a 3_666 3_666 77.18(5) no
Si1a Al3b Al6a 3_666 . 120.34(6) no
Si1a Al3b Al4b 3_666 2_645 85.45(5) no
Si1a Al3b Al6a 3_666 4_566 103.51(5) no
Al4b Al3b Al4a 3_666 3_666 93.27(5) no
Al4b Al3b Al6a 3_666 . 68.78(5) no
Al4b Al3b Al4b 3_666 2_645 114.28(6) no
Al4b Al3b Al6a 3_666 4_566 64.29(4) no
Al4a Al3b Al6a 3_666 . 64.73(5) no
Al4a Al3b Al4b 3_666 2_645 111.62(6) no
Al4a Al3b Al6a 3_666 4_566 114.11(6) no
Al6a Al3b Al4b . 2_645 69.66(5) no
Al6a Al3b Al6a . 4_566 132.95(6) no
Al4b Al3b Al6a 2_645 4_566 134.25(6) no
Co2b Al4a Co2a 3_666 3_566 108.91(5) no
Co2b Al4a Si3b 3_666 2_656 146.06(6) no
Co2b Al4a Co3a 3_666 . 116.31(5) no
Co2b Al4a Co2b 3_666 2_656 110.15(5) no
Co2b Al4a Al3a 3_666 3_566 133.16(6) no
Co2b Al4a Al2b 3_666 3_666 60.24(4) no
Co2b Al4a Al3b 3_666 3_666 56.90(4) no
Co2b Al4a Al2a 3_666 3_566 135.65(6) no
Co2b Al4a Al3a 3_666 2_555 55.20(4) no
Co2b Al4a Al6a 3_666 3_666 87.48(5) no
Co2b Al4a Si3b 3_666 3_666 45.50(3) no
Co2a Al4a Si3b 3_566 2_656 104.60(5) no
Co2a Al4a Co3a 3_566 . 113.42(5) no
Co2a Al4a Co2b 3_566 2_656 108.79(5) no
Co2a Al4a Al3a 3_566 3_566 55.78(4) no
Co2a Al4a Al2b 3_566 3_666 132.27(6) no
Co2a Al4a Al3b 3_566 3_666 130.25(6) no
Co2a Al4a Al2a 3_566 3_566 57.60(4) no
Co2a Al4a Al3a 3_566 2_555 54.88(4) no
Co2a Al4a Al6a 3_566 3_666 163.55(6) no
Co2a Al4a Si3b 3_566 3_666 85.14(4) no
Si3b Al4a Co3a 2_656 . 51.75(4) no
Si3b Al4a Co2b 2_656 2_656 52.13(4) no
Si3b Al4a Al3a 2_656 3_566 64.68(5) no
Si3b Al4a Al2b 2_656 3_666 100.16(6) no
Si3b Al4a Al3b 2_656 3_666 96.76(6) no
Si3b Al4a Al2a 2_656 3_566 68.96(5) no
Si3b Al4a Al3a 2_656 2_555 158.68(7) no
Si3b Al4a Al6a 2_656 3_666 58.96(5) no
Si3b Al4a Si3b 2_656 3_666 134.80(6) no
Co3a Al4a Co2b . 2_656 98.64(5) no
Co3a Al4a Al3a . 3_566 109.91(5) no
Co3a Al4a Al2b . 3_666 56.07(4) no
Co3a Al4a Al3b . 3_666 115.11(6) no
Co3a Al4a Al2a . 3_566 55.84(4) no
Co3a Al4a Al3a . 2_555 126.62(6) no
Co3a Al4a Al6a . 3_666 57.60(4) no
Co3a Al4a Si3b . 3_666 159.35(6) no
Co2b Al4a Al3a 2_656 3_566 53.83(4) no
Co2b Al4a Al2b 2_656 3_666 118.62(6) no
Co2b Al4a Al3b 2_656 3_666 53.67(4) no
Co2b Al4a Al2a 2_656 3_566 114.18(5) no
Co2b Al4a Al3a 2_656 2_555 134.68(6) no
Co2b Al4a Al6a 2_656 3_666 62.49(4) no
Co2b Al4a Si3b 2_656 3_666 82.79(4) no
Al3a Al4a Al2b 3_566 3_666 164.80(7) no
Al3a Al4a Al3b 3_566 3_666 97.11(6) no
Al3a Al4a Al2a 3_566 3_566 77.82(5) no
Al3a Al4a Al3a 3_566 2_555 102.00(6) no
Al3a Al4a Al6a 3_566 3_666 112.02(6) no
Al3a Al4a Si3b 3_566 3_666 87.68(5) no
Al2b Al4a Al3b 3_666 3_666 85.36(5) no
Al2b Al4a Al2a 3_666 3_566 96.16(5) no
Al2b Al4a Al3a 3_666 2_555 92.13(5) no
Al2b Al4a Al6a 3_666 3_666 56.88(4) no
Al2b Al4a Si3b 3_666 3_666 105.07(5) no
Al3b Al4a Al2a 3_666 3_566 165.70(7) no
Al3b Al4a Al3a 3_666 2_555 101.57(6) no
Al3b Al4a Al6a 3_666 3_666 57.66(4) no
Al3b Al4a Si3b 3_666 3_666 49.73(4) no
Al2a Al4a Al3a 3_566 2_555 92.60(5) no
Al2a Al4a Al6a 3_566 3_666 111.51(6) no
Al2a Al4a Si3b 3_566 3_666 141.99(6) no
Al3a Al4a Al6a 2_555 3_666 141.40(6) no
Al3a Al4a Si3b 2_555 3_666 56.06(4) no
Al6a Al4a Si3b 3_666 3_666 106.48(5) no
Co2b Al4b Co2a 3_666 3_666 106.45(5) no
Co2b Al4b Si3a 3_666 2_656 143.90(6) no
Co2b Al4b Al3b 3_666 3_666 58.34(4) no
Co2b Al4b Al3a 3_666 3_666 132.83(6) no
Co2b Al4b Co3b 3_666 . 116.18(5) no
Co2b Al4b Al2b 3_666 3_666 60.84(4) no
Co2b Al4b Co2a 3_666 2_656 111.47(5) no
Co2b Al4b Al2a 3_666 3_666 133.57(6) no
Co2b Al4b Al3b 3_666 2_655 54.71(4) no
Co2b Al4b Al6a 3_666 3_666 85.63(5) no
Co2b Al4b Al6a 3_666 2_655 60.84(4) no
Co2a Al4b Si3a 3_666 2_656 109.36(6) no
Co2a Al4b Al3b 3_666 3_666 129.77(6) no
Co2a Al4b Al3a 3_666 3_666 56.69(4) no
Co2a Al4b Co3b 3_666 . 113.54(5) no
Co2a Al4b Al2b 3_666 3_666 130.38(6) no
Co2a Al4b Co2a 3_666 2_656 109.57(5) no
Co2a Al4b Al2a 3_666 3_666 58.04(4) no
Co2a Al4b Al3b 3_666 2_655 54.02(4) no
Co2a Al4b Al6a 3_666 3_666 167.93(6) no
Co2a Al4b Al6a 3_666 2_655 65.11(4) no
Si3a Al4b Al3b 2_656 3_666 94.21(6) no
Si3a Al4b Al3a 2_656 3_666 67.68(5) no
Si3a Al4b Co3b 2_656 . 51.53(4) no
Si3a Al4b Al2b 2_656 3_666 97.78(6) no
Si3a Al4b Co2a 2_656 2_656 51.38(4) no
Si3a Al4b Al2a 2_656 3_666 72.22(5) no
Si3a Al4b Al3b 2_656 2_655 160.36(7) no
Si3a Al4b Al6a 2_656 3_666 58.61(4) no
Si3a Al4b Al6a 2_656 2_655 133.24(6) no
Al3b Al4b Al3a 3_666 3_666 96.75(6) no
Al3b Al4b Co3b 3_666 . 115.82(6) no
Al3b Al4b Al2b 3_666 3_666 86.74(5) no
Al3b Al4b Co2a 3_666 2_656 53.62(4) no
Al3b Al4b Al2a 3_666 3_666 166.43(7) no
Al3b Al4b Al3b 3_666 2_655 104.72(6) no
Al3b Al4b Al6a 3_666 3_666 56.67(4) no
Al3b Al4b Al6a 3_666 2_655 66.45(5) no
Al3a Al4b Co3b 3_666 . 110.68(5) no
Al3a Al4b Al2b 3_666 3_666 165.20(7) no
Al3a Al4b Co2a 3_666 2_656 53.77(4) no
Al3a Al4b Al2a 3_666 3_666 78.66(5) no
Al3a Al4b Al3b 3_666 2_655 104.29(6) no
Al3a Al4b Al6a 3_666 3_666 115.07(6) no
Al3a Al4b Al6a 3_666 2_655 72.75(5) no
Co3b Al4b Al2b . 3_666 55.33(4) no
Co3b Al4b Co2a . 2_656 99.52(5) no
Co3b Al4b Al2a . 3_666 55.54(4) no
Co3b Al4b Al3b . 2_655 121.29(6) no
Co3b Al4b Al6a . 3_666 59.16(4) no
Co3b Al4b Al6a . 2_655 175.14(6) no
Al2b Al4b Co2a 3_666 2_656 119.79(6) no
Al2b Al4b Al2a 3_666 3_666 94.64(5) no
Al2b Al4b Al3b 3_666 2_655 88.60(5) no
Al2b Al4b Al6a 3_666 3_666 55.36(4) no
Al2b Al4b Al6a 3_666 2_655 121.53(6) no
Co2a Al4b Al2a 2_656 3_666 114.96(5) no
Co2a Al4b Al3b 2_656 2_655 139.11(6) no
Co2a Al4b Al6a 2_656 3_666 64.75(4) no
Co2a Al4b Al6a 2_656 2_655 85.28(4) no
Al2a Al4b Al3b 3_666 2_655 88.81(5) no
Al2a Al4b Al6a 3_666 3_666 113.51(6) no
Al2a Al4b Al6a 3_666 2_655 123.09(6) no
Al3b Al4b Al6a 2_655 3_666 137.42(6) no
Al3b Al4b Al6a 2_655 2_655 53.96(4) no
Al6a Al4b Al6a 3_666 2_655 123.03(5) no
Co1b Al5a Co1a 3_666 3_566 109.08(6) no
Co1b Al5a Co3b 3_666 2_646 126.41(6) no
Co1b Al5a Si3a 3_666 . 127.50(6) no
Co1b Al5a Co1a 3_666 . 63.00(4) no
Co1b Al5a Si2a 3_666 . 54.44(4) no
Co1b Al5a Al1a 3_666 4_566 157.85(7) no
Co1b Al5a Al1b 3_666 4_566 75.41(5) no
Co1b Al5a Si1b 3_666 3_666 49.95(4) no
Co1b Al5a Si1a 3_666 3_566 120.74(6) no
Co1b Al5a Si2b 3_666 3_666 46.83(4) no
Co1b Al5a Si2a 3_666 3_566 112.02(5) no
Co1b Al5a Al1b 3_666 2_656 111.13(5) no
Co1a Al5a Co3b 3_566 2_646 124.24(6) no
Co1a Al5a Si3a 3_566 . 99.43(5) no
Co1a Al5a Co1a 3_566 . 63.46(4) no
Co1a Al5a Si2a 3_566 . 55.93(4) no
Co1a Al5a Al1a 3_566 4_566 71.59(5) no
Co1a Al5a Al1b 3_566 4_566 155.71(7) no
Co1a Al5a Si1b 3_566 3_666 120.21(6) no
Co1a Al5a Si1a 3_566 3_566 49.48(4) no
Co1a Al5a Si2b 3_566 3_666 113.04(6) no
Co1a Al5a Si2a 3_566 3_566 45.85(3) no
Co1a Al5a Al1b 3_566 2_656 108.11(5) no
Co3b Al5a Si3a 2_646 . 52.29(4) no
Co3b Al5a Co1a 2_646 . 136.22(6) no
Co3b Al5a Si2a 2_646 . 174.46(7) no
Co3b Al5a Al1a 2_646 4_566 55.28(4) no
Co3b Al5a Al1b 2_646 4_566 54.09(4) no
Co3b Al5a Si1b 2_646 3_666 101.03(5) no
Co3b Al5a Si1a 2_646 3_566 99.34(5) no
Co3b Al5a Si2b 2_646 3_666 101.88(5) no
Co3b Al5a Si2a 2_646 3_566 101.89(5) no
Co3b Al5a Al1b 2_646 2_656 49.90(3) no
Si3a Al5a Co1a . . 162.88(6) no
Si3a Al5a Si2a . . 122.37(6) no
Si3a Al5a Al1a . 4_566 72.72(5) no
Si3a Al5a Al1b . 4_566 95.74(6) no
Si3a Al5a Si1b . 3_666 77.70(5) no
Si3a Al5a Si1a . 3_566 53.48(4) no
Si3a Al5a Si2b . 3_666 147.09(6) no
Si3a Al5a Si2a . 3_566 119.41(6) no
Si3a Al5a Al1b . 2_656 99.92(5) no
Co1a Al5a Si2a . . 49.30(4) no
Co1a Al5a Al1a . 4_566 100.04(5) no
Co1a Al5a Al1b . 4_566 100.42(5) no
Co1a Al5a Si1b . 3_666 110.13(5) no
Co1a Al5a Si1a . 3_566 110.25(5) no
Co1a Al5a Si2b . 3_666 49.86(3) no
Co1a Al5a Si2a . 3_566 49.18(3) no
Co1a Al5a Al1b . 2_656 86.31(4) no
Si2a Al5a Al1a . 4_566 126.48(6) no
Si2a Al5a Al1b . 4_566 128.51(6) no
Si2a Al5a Si1b . 3_666 75.37(5) no
Si2a Al5a Si1a . 3_566 76.64(5) no
Si2a Al5a Si2b . 3_666 82.46(5) no
Si2a Al5a Si2a . 3_566 81.98(5) no
Si2a Al5a Al1b . 2_656 135.61(6) no
Al1a Al5a Al1b 4_566 4_566 95.25(6) no
Al1a Al5a Si1b 4_566 3_666 149.77(7) no
Al1a Al5a Si1a 4_566 3_566 77.29(5) no
Al1a Al5a Si2b 4_566 3_666 111.68(6) no
Al1a Al5a Si2a 4_566 3_566 51.71(4) no
Al1a Al5a Al1b 4_566 2_656 50.60(4) no
Al1b Al5a Si1b 4_566 3_666 81.48(5) no
Al1b Al5a Si1a 4_566 3_566 149.22(7) no
Al1b Al5a Si2b 4_566 3_666 51.90(4) no
Al1b Al5a Si2a 4_566 3_566 109.95(6) no
Al1b Al5a Al1b 4_566 2_656 50.21(4) no
Si1b Al5a Si1a 3_666 3_566 90.19(5) no
Si1b Al5a Si2b 3_666 3_666 89.99(5) no
Si1b Al5a Si2a 3_666 3_566 156.89(6) no
Si1b Al5a Al1b 3_666 2_656 131.44(6) no
Si1a Al5a Si2b 3_566 3_666 158.34(6) no
Si1a Al5a Si2a 3_566 3_566 88.99(5) no
Si1a Al5a Al1b 3_566 2_656 127.65(6) no
Si2b Al5a Si2a 3_666 3_566 82.46(5) no
Si2b Al5a Al1b 3_666 2_656 65.76(4) no
Si2a Al5a Al1b 3_566 2_656 64.49(4) no
Co1b Al5b Co1a 3_666 3_666 108.74(6) no
Co1b Al5b Co3a 3_666 2_646 126.72(6) no
Co1b Al5b Co1b 3_666 . 62.85(4) no
Co1b Al5b Si3b 3_666 . 133.24(6) no
Co1b Al5b Si2b 3_666 . 54.67(4) no
Co1b Al5b Al1b 3_666 4_566 75.71(5) no
Co1b Al5b Al1a 3_666 4_666 154.77(7) no
Co1b Al5b Si1b 3_666 3_666 49.97(4) no
Co1b Al5b Si1a 3_666 3_666 123.28(6) no
Co1b Al5b Si2b 3_666 3_666 46.31(3) no
Co1b Al5b Si2a 3_666 3_666 109.97(5) no
Co1b Al5b Al6a 3_666 4_566 86.03(5) no
Co1a Al5b Co3a 3_666 2_646 123.61(6) no
Co1a Al5b Co1b 3_666 . 62.74(4) no
Co1a Al5b Si3b 3_666 . 98.19(5) no
Co1a Al5b Si2b 3_666 . 55.58(4) no
Co1a Al5b Al1b 3_666 4_566 152.28(7) no
Co1a Al5b Al1a 3_666 4_666 71.14(5) no
Co1a Al5b Si1b 3_666 3_666 122.50(6) no
Co1a Al5b Si1a 3_666 3_666 48.98(4) no
Co1a Al5b Si2b 3_666 3_666 110.93(5) no
Co1a Al5b Si2a 3_666 3_666 45.20(3) no
Co1a Al5b Al6a 3_666 4_566 148.41(6) no
Co3a Al5b Co1b 2_646 . 133.06(6) no
Co3a Al5b Si3b 2_646 . 51.80(4) no
Co3a Al5b Si2b 2_646 . 177.34(7) no
Co3a Al5b Al1b 2_646 4_566 53.70(4) no
Co3a Al5b Al1a 2_646 4_666 54.73(4) no
Co3a Al5b Si1b 2_646 3_666 102.22(5) no
Co3a Al5b Si1a 2_646 3_666 99.82(5) no
Co3a Al5b Si2b 2_646 3_666 101.21(5) no
Co3a Al5b Si2a 2_646 3_666 100.71(5) no
Co3a Al5b Al6a 2_646 4_566 54.76(4) no
Co1b Al5b Si3b . . 160.25(6) no
Co1b Al5b Si2b . . 49.34(4) no
Co1b Al5b Al1b . 4_566 98.25(5) no
Co1b Al5b Al1a . 4_666 97.33(5) no
Co1b Al5b Si1b . 3_666 110.60(6) no
Co1b Al5b Si1a . 3_666 109.81(5) no
Co1b Al5b Si2b . 3_666 48.45(3) no
Co1b Al5b Si2a . 3_666 47.27(3) no
Co1b Al5b Al6a . 4_566 145.44(6) no
Si3b Al5b Si2b . . 125.54(6) no
Si3b Al5b Al1b . 4_566 97.49(6) no
Si3b Al5b Al1a . 4_666 69.92(5) no
Si3b Al5b Si1b . 3_666 83.37(5) no
Si3b Al5b Si1a . 3_666 53.57(4) no
Si3b Al5b Si2b . 3_666 149.07(6) no
Si3b Al5b Si2a . 3_666 116.09(6) no
Si3b Al5b Al6a . 4_566 54.28(4) no
Si2b Al5b Al1b . 4_566 128.39(6) no
Si2b Al5b Al1a . 4_666 125.25(6) no
Si2b Al5b Si1b . 3_666 76.97(5) no
Si2b Al5b Si1a . 3_666 77.76(5) no
Si2b Al5b Si2b . 3_666 81.35(5) no
Si2b Al5b Si2a . 3_666 80.39(5) no
Si2b Al5b Al6a . 4_566 124.29(6) no
Al1b Al5b Al1a 4_566 4_666 93.19(6) no
Al1b Al5b Si1b 4_566 3_666 81.95(5) no
Al1b Al5b Si1a 4_566 3_666 151.03(7) no
Al1b Al5b Si2b 4_566 3_666 51.64(4) no
Al1b Al5b Si2a 4_566 3_666 107.16(6) no
Al1b Al5b Al6a 4_566 4_566 57.22(4) no
Al1a Al5b Si1b 4_666 3_666 152.04(7) no
Al1a Al5b Si1a 4_666 3_666 76.63(5) no
Al1a Al5b Si2b 4_666 3_666 109.19(6) no
Al1a Al5b Si2a 4_666 3_666 51.13(4) no
Al1a Al5b Al6a 4_666 4_566 107.19(6) no
Si1b Al5b Si1a 3_666 3_666 94.40(5) no
Si1b Al5b Si2b 3_666 3_666 89.36(5) no
Si1b Al5b Si2a 3_666 3_666 156.27(6) no
Si1b Al5b Al6a 3_666 4_566 47.49(4) no
Si1a Al5b Si2b 3_666 3_666 157.32(6) no
Si1a Al5b Si2a 3_666 3_666 87.65(5) no
Si1a Al5b Al6a 3_666 4_566 99.48(5) no
Si2b Al5b Si2a 3_666 3_666 80.22(5) no
Si2b Al5b Al6a 3_666 4_566 99.51(5) no
Si2a Al5b Al6a 3_666 4_566 155.18(6) no
Co1a Si1a Co2b . 2_656 128.67(6) no
Co1a Si1a Si3a . 3_566 113.41(6) no
Co1a Si1a Si3b . 3_666 112.11(6) no
Co1a Si1a Al2b . 2_656 63.39(4) no
Co1a Si1a Al3b . 3_666 124.70(6) no
Co1a Si1a Al3a . 3_566 130.99(6) no
Co1a Si1a Al5a . 3_566 57.55(4) no
Co1a Si1a Al5b . 3_666 57.51(4) no
Co2b Si1a Si3a 2_656 3_566 111.36(6) no
Co2b Si1a Si3b 2_656 3_666 109.98(6) no
Co2b Si1a Al2b 2_656 2_656 65.33(4) no
Co2b Si1a Al3b 2_656 3_666 59.05(4) no
Co2b Si1a Al3a 2_656 3_566 58.38(4) no
Co2b Si1a Al5a 2_656 3_566 135.07(6) no
Co2b Si1a Al5b 2_656 3_666 128.68(6) no
Si3a Si1a Si3b 3_566 3_666 62.42(5) no
Si3a Si1a Al2b 3_566 2_656 149.15(7) no
Si3a Si1a Al3b 3_566 3_666 108.21(6) no
Si3a Si1a Al3a 3_566 3_566 60.13(5) no
Si3a Si1a Al5a 3_566 3_566 60.49(5) no
Si3a Si1a Al5b 3_566 3_666 106.46(6) no
Si3b Si1a Al2b 3_666 2_656 148.43(7) no
Si3b Si1a Al3b 3_666 3_666 59.37(5) no
Si3b Si1a Al3a 3_666 3_566 105.99(6) no
Si3b Si1a Al5a 3_666 3_566 103.78(6) no
Si3b Si1a Al5b 3_666 3_666 60.31(5) no
Al2b Si1a Al3b 2_656 3_666 96.16(6) no
Al2b Si1a Al3a 2_656 3_566 97.56(5) no
Al2b Si1a Al5a 2_656 3_566 99.01(5) no
Al2b Si1a Al5b 2_656 3_666 97.04(5) no
Al3b Si1a Al3a 3_666 3_566 100.76(5) no
Al3b Si1a Al5a 3_666 3_566 163.09(6) no
Al3b Si1a Al5b 3_666 3_666 77.14(5) no
Al3a Si1a Al5a 3_566 3_566 84.64(5) no
Al3a Si1a Al5b 3_566 3_666 165.39(6) no
Al5a Si1a Al5b 3_566 3_666 93.56(5) no
Co1b Si1b Co2a . 2_656 128.90(6) no
Co1b Si1b Al6a . 2_655 113.67(6) no
Co1b Si1b Al3b . 3_666 127.20(6) no
Co1b Si1b Al2a . 2_656 66.13(5) no
Co1b Si1b Al3a . 3_666 131.90(6) no
Co1b Si1b Al5b . 3_666 58.11(4) no
Co1b Si1b Al5a . 3_666 57.86(4) no
Co2a Si1b Al6a 2_656 2_655 117.14(6) no
Co2a Si1b Al3b 2_656 3_666 59.72(4) no
Co2a Si1b Al2a 2_656 2_656 62.80(4) no
Co2a Si1b Al3a 2_656 3_666 58.46(4) no
Co2a Si1b Al5b 2_656 3_666 131.35(6) no
Co2a Si1b Al5a 2_656 3_666 135.90(6) no
Al6a Si1b Al3b 2_655 3_666 79.83(6) no
Al6a Si1b Al2a 2_655 2_656 175.76(7) no
Al6a Si1b Al3a 2_655 3_666 85.85(6) no
Al6a Si1b Al5b 2_655 3_666 75.67(5) no
Al6a Si1b Al5a 2_655 3_666 80.47(5) no
Al3b Si1b Al2a 3_666 2_656 96.91(6) no
Al3b Si1b Al3a 3_666 3_666 98.41(6) no
Al3b Si1b Al5b 3_666 3_666 79.19(5) no
Al3b Si1b Al5a 3_666 3_666 159.63(7) no
Al2a Si1b Al3a 2_656 3_666 97.35(6) no
Al2a Si1b Al5b 2_656 3_666 101.13(6) no
Al2a Si1b Al5a 2_656 3_666 102.50(6) no
Al3a Si1b Al5b 3_666 3_666 161.51(6) no
Al3a Si1b Al5a 3_666 3_666 85.25(5) no
Al5b Si1b Al5a 3_666 3_666 90.98(5) no
Co1a Si2a Co3a . 2_545 145.14(7) no
Co1a Si2a Co1b . 3_666 71.29(4) no
Co1a Si2a Co1a . 3_566 70.83(4) no
Co1a Si2a Al1a . 2_555 78.57(5) no
Co1a Si2a Al2b . 4_465 127.34(6) no
Co1a Si2a Al2a . 4_565 130.88(6) no
Co1a Si2a Al5a . . 64.89(4) no
Co1a Si2a Al5a . 3_566 52.21(4) no
Co1a Si2a Al5b . 3_666 51.91(4) no
Co3a Si2a Co1b 2_545 3_666 122.29(6) no
Co3a Si2a Co1a 2_545 3_566 120.32(6) no
Co3a Si2a Al1a 2_545 2_555 66.61(5) no
Co3a Si2a Al2b 2_545 4_465 62.05(4) no
Co3a Si2a Al2a 2_545 4_565 61.11(4) no
Co3a Si2a Al5a 2_545 . 149.93(7) no
Co3a Si2a Al5a 2_545 3_566 103.69(5) no
Co3a Si2a Al5b 2_545 3_666 106.00(5) no
Co1b Si2a Co1a 3_666 3_566 113.35(5) no
Co1b Si2a Al1a 3_666 2_555 111.12(6) no
Co1b Si2a Al2b 3_666 4_465 145.20(6) no
Co1b Si2a Al2a 3_666 4_565 63.27(4) no
Co1b Si2a Al5a 3_666 . 57.48(4) no
Co1b Si2a Al5a 3_666 3_566 123.22(6) no
Co1b Si2a Al5b 3_666 3_666 55.90(4) no
Co1a Si2a Al1a 3_566 2_555 112.33(6) no
Co1a Si2a Al2b 3_566 4_465 60.25(4) no
Co1a Si2a Al2a 3_566 4_565 144.46(6) no
Co1a Si2a Al5a 3_566 . 57.28(4) no
Co1a Si2a Al5a 3_566 3_566 56.46(4) no
Co1a Si2a Al5b 3_566 3_666 122.54(5) no
Al1a Si2a Al2b 2_555 4_465 102.05(6) no
Al1a Si2a Al2a 2_555 4_565 100.66(6) no
Al1a Si2a Al5a 2_555 . 143.46(7) no
Al1a Si2a Al5a 2_555 3_566 56.94(4) no
Al1a Si2a Al5b 2_555 3_666 56.60(4) no
Al2b Si2a Al2a 4_465 4_565 101.16(6) no
Al2b Si2a Al5a 4_465 . 100.65(6) no
Al2b Si2a Al5a 4_465 3_566 83.59(5) no
Al2b Si2a Al5b 4_465 3_666 158.56(6) no
Al2a Si2a Al5a 4_565 . 102.57(6) no
Al2a Si2a Al5a 4_565 3_566 157.53(6) no
Al2a Si2a Al5b 4_565 3_666 86.27(5) no
Al5a Si2a Al5a . 3_566 98.02(5) no
Al5a Si2a Al5b . 3_666 97.24(5) no
Al5a Si2a Al5b 3_566 3_666 82.29(5) no
Co1b Si2b Co3b . 2_645 147.22(7) no
Co1b Si2b Co1b . 3_666 70.83(4) no
Co1b Si2b Co1a . 3_666 70.24(4) no
Co1b Si2b Al1b . 2_655 83.46(5) no
Co1b Si2b Al2b . 4_565 127.95(6) no
Co1b Si2b Al2a . 4_565 131.16(6) no
Co1b Si2b Al5b . . 64.60(4) no
Co1b Si2b Al5a . 3_666 53.00(4) no
Co1b Si2b Al5b . 3_666 52.51(4) no
Co3b Si2b Co1b 2_645 3_666 121.83(6) no
Co3b Si2b Co1a 2_645 3_666 120.18(6) no
Co3b Si2b Al1b 2_645 2_655 63.81(4) no
Co3b Si2b Al2b 2_645 4_565 61.69(4) no
Co3b Si2b Al2a 2_645 4_565 60.91(4) no
Co3b Si2b Al5b 2_645 . 148.16(7) no
Co3b Si2b Al5a 2_645 3_666 103.74(5) no
Co3b Si2b Al5b 2_645 3_666 106.02(5) no
Co1b Si2b Co1a 3_666 3_666 113.63(5) no
Co1b Si2b Al1b 3_666 2_655 112.07(6) no
Co1b Si2b Al2b 3_666 4_565 144.15(6) no
Co1b Si2b Al2a 3_666 4_565 63.11(4) no
Co1b Si2b Al5b 3_666 . 57.50(4) no
Co1b Si2b Al5a 3_666 3_666 123.20(6) no
Co1b Si2b Al5b 3_666 3_666 57.09(4) no
Co1a Si2b Al1b 3_666 2_655 114.25(6) no
Co1a Si2b Al2b 3_666 4_565 60.60(4) no
Co1a Si2b Al2a 3_666 4_565 143.51(6) no
Co1a Si2b Al5b 3_666 . 57.79(4) no
Co1a Si2b Al5a 3_666 3_666 57.61(4) no
Co1a Si2b Al5b 3_666 3_666 122.27(6) no
Al1b Si2b Al2b 2_655 4_565 101.16(6) no
Al1b Si2b Al2a 2_655 4_565 98.92(6) no
Al1b Si2b Al5b 2_655 . 148.03(7) no
Al1b Si2b Al5a 2_655 3_666 58.39(5) no
Al1b Si2b Al5b 2_655 3_666 57.37(4) no
Al2b Si2b Al2a 4_565 4_565 99.68(6) no
Al2b Si2b Al5b 4_565 . 99.83(6) no
Al2b Si2b Al5a 4_565 3_666 85.30(5) no
Al2b Si2b Al5b 4_565 3_666 158.30(6) no
Al2a Si2b Al5b 4_565 . 101.02(6) no
Al2a Si2b Al5a 4_565 3_666 157.29(6) no
Al2a Si2b Al5b 4_565 3_666 87.81(5) no
Al5b Si2b Al5a . 3_666 99.91(5) no
Al5b Si2b Al5b . 3_666 98.65(5) no
Al5a Si2b Al5b 3_666 3_666 80.40(5) no
Co3b Si3a Co2a 2_646 . 128.19(6) no
Co3b Si3a Si1a 2_646 3_566 117.08(6) no
Co3b Si3a Si3b 2_646 1_455 106.63(6) no
Co3b Si3a Al4b 2_646 2_646 66.78(4) no
Co3b Si3a Al3a 2_646 . 139.82(6) no
Co3b Si3a Al5a 2_646 . 60.25(4) no
Co3b Si3a Al6a 2_646 4_566 67.51(4) no
Co3b Si3a Al3a 2_646 4_566 114.93(5) no
Co3b Si3a Al2a 2_646 4_566 52.82(4) no
Co3b Si3a Al1a 2_646 4_566 49.41(4) no
Co2a Si3a Si1a . 3_566 113.73(6) no
Co2a Si3a Si3b . 1_455 107.12(6) no
Co2a Si3a Al4b . 2_646 67.55(4) no
Co2a Si3a Al3a . . 60.20(4) no
Co2a Si3a Al5a . . 140.21(6) no
Co2a Si3a Al6a . 4_566 74.50(5) no
Co2a Si3a Al3a . 4_566 54.07(4) no
Co2a Si3a Al2a . 4_566 114.80(5) no
Co2a Si3a Al1a . 4_566 164.55(6) no
Si1a Si3a Si3b 3_566 1_455 59.30(5) no
Si1a Si3a Al4b 3_566 2_646 163.52(7) no
Si1a Si3a Al3a 3_566 . 63.74(5) no
Si1a Si3a Al5a 3_566 . 66.03(5) no
Si1a Si3a Al6a 3_566 4_566 127.29(6) no
Si1a Si3a Al3a 3_566 4_566 108.76(6) no
Si1a Si3a Al2a 3_566 4_566 112.00(5) no
Si1a Si3a Al1a 3_566 4_566 73.93(5) no
Si3b Si3a Al4b 1_455 2_646 104.29(6) no
Si3b Si3a Al3a 1_455 . 106.37(6) no
Si3b Si3a Al5a 1_455 . 105.52(6) no
Si3b Si3a Al6a 1_455 4_566 172.37(7) no
Si3b Si3a Al3a 1_455 4_566 61.67(4) no
Si3b Si3a Al2a 1_455 4_566 62.87(4) no
Si3b Si3a Al1a 1_455 4_566 64.25(4) no
Al4b Si3a Al3a 2_646 . 124.90(6) no
Al4b Si3a Al5a 2_646 . 124.45(6) no
Al4b Si3a Al6a 2_646 4_566 69.19(5) no
Al4b Si3a Al3a 2_646 4_566 57.69(4) no
Al4b Si3a Al2a 2_646 4_566 56.17(4) no
Al4b Si3a Al1a 2_646 4_566 101.20(5) no
Al3a Si3a Al5a . . 89.16(5) no
Al3a Si3a Al6a . 4_566 80.98(5) no
Al3a Si3a Al3a . 4_566 100.64(5) no
Al3a Si3a Al2a . 4_566 167.32(6) no
Al3a Si3a Al1a . 4_566 133.25(6) no
Al5a Si3a Al6a . 4_566 76.18(5) no
Al5a Si3a Al3a . 4_566 165.56(6) no
Al5a Si3a Al2a . 4_566 100.02(5) no
Al5a Si3a Al1a . 4_566 54.68(4) no
Al6a Si3a Al3a 4_566 4_566 115.59(6) no
Al6a Si3a Al2a 4_566 4_566 109.58(5) no
Al6a Si3a Al1a 4_566 4_566 112.35(5) no
Al3a Si3a Al2a 4_566 4_566 68.79(4) no
Al3a Si3a Al1a 4_566 4_566 111.31(5) no
Al2a Si3a Al1a 4_566 4_566 50.27(4) no
Si1b Al6a Al2b 2_645 . 144.49(7) no
Si1b Al6a Co3a 2_645 3_666 106.70(6) no
Si1b Al6a Si3b 2_645 4_565 89.29(6) no
Si1b Al6a Al3b 2_645 . 128.77(7) no
Si1b Al6a Si3a 2_645 4_565 81.49(5) no
Si1b Al6a Co3b 2_645 3_666 100.85(6) no
Si1b Al6a Al1b 2_645 . 85.28(6) no
Si1b Al6a Co2b 2_645 4_565 98.74(5) no
Si1b Al6a Al4a 2_645 3_666 143.08(7) no
Si1b Al6a Al4b 2_645 3_666 133.39(7) no
Si1b Al6a Co2a 2_645 4_565 93.15(5) no
Si1b Al6a Al4b 2_645 2_645 72.70(5) no
Si1b Al6a Al5b 2_645 4_565 56.84(5) no
Si1b Al6a Al3b 2_645 4_565 52.20(4) no
Al2b Al6a Co3a . 3_666 55.91(4) no
Al2b Al6a Si3b . 4_565 97.21(6) no
Al2b Al6a Al3b . . 85.82(5) no
Al2b Al6a Si3a . 4_565 93.45(6) no
Al2b Al6a Co3b . 3_666 53.76(4) no
Al2b Al6a Al1b . . 59.56(5) no
Al2b Al6a Co2b . 4_565 111.60(6) no
Al2b Al6a Al4a . 3_666 57.72(4) no
Al2b Al6a Al4b . 3_666 56.04(4) no
Al2b Al6a Co2a . 4_565 108.29(5) no
Al2b Al6a Al4b . 2_645 142.17(6) no
Al2b Al6a Al5b . 4_565 100.06(5) no
Al2b Al6a Al3b . 4_565 146.85(6) no
Co3a Al6a Si3b 3_666 4_565 49.87(4) no
Co3a Al6a Al3b 3_666 . 113.71(6) no
Co3a Al6a Si3a 3_666 4_565 138.31(6) no
Co3a Al6a Co3b 3_666 3_666 90.56(4) no
Co3a Al6a Al1b 3_666 . 50.60(4) no
Co3a Al6a Co2b 3_666 4_565 92.14(4) no
Co3a Al6a Al4a 3_666 3_666 56.25(4) no
Co3a Al6a Al4b 3_666 3_666 111.51(5) no
Co3a Al6a Co2a 3_666 4_565 160.03(6) no
Co3a Al6a Al4b 3_666 2_645 136.94(6) no
Co3a Al6a Al5b 3_666 4_565 49.90(3) no
Co3a Al6a Al3b 3_666 4_565 95.15(5) no
Si3b Al6a Al3b 4_565 . 93.39(6) no
Si3b Al6a Si3a 4_565 4_565 169.30(7) no
Si3b Al6a Co3b 4_565 3_666 140.25(6) no
Si3b Al6a Al1b 4_565 . 93.74(5) no
Si3b Al6a Co2b 4_565 4_565 48.24(3) no
Si3b Al6a Al4a 4_565 3_666 54.21(4) no
Si3b Al6a Al4b 4_565 3_666 136.09(6) no
Si3b Al6a Co2a 4_565 4_565 130.30(6) no
Si3b Al6a Al4b 4_565 2_645 87.36(5) no
Si3b Al6a Al5b 4_565 4_565 53.44(4) no
Si3b Al6a Al3b 4_565 4_565 49.72(4) no
Al3b Al6a Si3a . 4_565 88.23(5) no
Al3b Al6a Co3b . 3_666 108.68(5) no
Al3b Al6a Al1b . . 145.26(7) no
Al3b Al6a Co2b . 4_565 51.12(4) no
Al3b Al6a Al4a . 3_666 57.60(4) no
Al3b Al6a Al4b . 3_666 54.55(4) no
Al3b Al6a Co2a . 4_565 48.71(4) no
Al3b Al6a Al4b . 2_645 56.38(4) no
Al3b Al6a Al5b . 4_565 146.68(6) no
Al3b Al6a Al3b . 4_565 93.15(5) no
Si3a Al6a Co3b 4_565 3_666 47.99(3) no
Si3a Al6a Al1b 4_565 . 90.90(5) no
Si3a Al6a Co2b 4_565 4_565 127.71(6) no
Si3a Al6a Al4a 4_565 3_666 134.10(6) no
Si3a Al6a Al4b 4_565 3_666 52.20(4) no
Si3a Al6a Co2a 4_565 4_565 45.62(3) no
Si3a Al6a Al4b 4_565 2_645 84.74(5) no
Si3a Al6a Al5b 4_565 4_565 123.68(6) no
Si3a Al6a Al3b 4_565 4_565 119.66(6) no
Co3b Al6a Al1b 3_666 . 49.78(4) no
Co3b Al6a Co2b 3_666 4_565 158.54(6) no
Co3b Al6a Al4a 3_666 3_666 110.93(5) no
Co3b Al6a Al4b 3_666 3_666 54.14(4) no
Co3b Al6a Co2a 3_666 4_565 87.80(4) no
Co3b Al6a Al4b 3_666 2_645 132.38(6) no
Co3b Al6a Al5b 3_666 4_565 100.90(5) no
Co3b Al6a Al3b 3_666 4_565 152.95(6) no
Al1b Al6a Co2b . 4_565 141.38(6) no
Al1b Al6a Al4a . 3_666 100.91(6) no
Al1b Al6a Al4b . 3_666 98.86(5) no
Al1b Al6a Co2a . 4_565 135.94(6) no
Al1b Al6a Al4b . 2_645 157.94(6) no
Al1b Al6a Al5b . 4_565 53.30(4) no
Al1b Al6a Al3b . 4_565 117.01(6) no
Co2b Al6a Al4a 4_565 3_666 54.53(4) no
Co2b Al6a Al4b 4_565 3_666 105.37(5) no
Co2b Al6a Co2a 4_565 4_565 82.45(4) no
Co2b Al6a Al4b 4_565 2_645 47.31(3) no
Co2b Al6a Al5b 4_565 4_565 97.09(5) no
Co2b Al6a Al3b 4_565 4_565 47.76(3) no
Al4a Al6a Al4b 3_666 3_666 82.07(5) no
Al4a Al6a Co2a 3_666 4_565 106.03(5) no
Al4a Al6a Al4b 3_666 2_645 97.58(5) no
Al4a Al6a Al5b 3_666 4_565 97.89(5) no
Al4a Al6a Al3b 3_666 4_565 94.05(5) no
Al4b Al6a Co2a 3_666 4_565 52.51(3) no
Al4b Al6a Al4b 3_666 2_645 95.49(5) no
Al4b Al6a Al5b 3_666 4_565 151.84(6) no
Al4b Al6a Al3b 3_666 4_565 143.93(6) no
Co2a Al6a Al4b 4_565 2_645 46.98(3) no
Co2a Al6a Al5b 4_565 4_565 149.71(6) no
Co2a Al6a Al3b 4_565 4_565 95.32(4) no
Al4b Al6a Al5b 2_645 4_565 112.32(5) no
Al4b Al6a Al3b 2_645 4_565 49.25(4) no
Al5b Al6a Al3b 4_565 4_565 64.21(4) no
Co3a Si3b Co2b 2_646 . 123.18(6) no
Co3a Si3b Si1a 2_646 3_666 118.36(6) no
Co3a Si3b Al3b 2_646 . 130.50(6) no
Co3a Si3b Si3a 2_646 1_655 112.69(6) no
Co3a Si3b Al4a 2_646 2_646 65.89(4) no
Co3a Si3b Al5b 2_646 . 60.30(4) no
Co3a Si3b Al6a 2_646 4_566 64.48(4) no
Co3a Si3b Al3a 2_646 4_666 117.99(6) no
Co3a Si3b Al2a 2_646 4_666 54.92(4) no
Co3a Si3b Al1a 2_646 4_666 50.70(4) no
Co3a Si3b Al4a 2_646 3_666 170.77(6) no
Co2b Si3b Si1a . 3_666 114.62(6) no
Co2b Si3b Al3b . . 61.81(4) no
Co2b Si3b Si3a . 1_655 111.39(6) no
Co2b Si3b Al4a . 2_646 66.01(4) no
Co2b Si3b Al5b . . 132.33(6) no
Co2b Si3b Al6a . 4_566 70.10(4) no
Co2b Si3b Al3a . 4_666 55.48(4) no
Co2b Si3b Al2a . 4_666 116.55(5) no
Co2b Si3b Al1a . 4_666 168.45(6) no
Co2b Si3b Al4a . 3_666 50.52(3) no
Si1a Si3b Al3b 3_666 . 62.90(5) no
Si1a Si3b Si3a 3_666 1_655 58.28(4) no
Si1a Si3b Al4a 3_666 2_646 169.13(7) no
Si1a Si3b Al5b 3_666 . 66.12(5) no
Si1a Si3b Al6a 3_666 4_566 123.95(6) no
Si1a Si3b Al3a 3_666 4_666 110.81(6) no
Si1a Si3b Al2a 3_666 4_666 115.10(6) no
Si1a Si3b Al1a 3_666 4_666 75.29(5) no
Si1a Si3b Al4a 3_666 3_666 70.28(4) no
Al3b Si3b Si3a . 1_655 107.75(6) no
Al3b Si3b Al4a . 2_646 123.09(6) no
Al3b Si3b Al5b . . 81.26(5) no
Al3b Si3b Al6a . 4_566 75.39(5) no
Al3b Si3b Al3a . 4_666 104.05(6) no
Al3b Si3b Al2a . 4_666 174.56(6) no
Al3b Si3b Al1a . 4_666 129.71(6) no
Al3b Si3b Al4a . 3_666 55.06(4) no
Si3a Si3b Al4a 1_655 2_646 111.00(6) no
Si3a Si3b Al5b 1_655 . 107.76(6) no
Si3a Si3b Al6a 1_655 4_566 176.85(7) no
Si3a Si3b Al3a 1_655 4_666 65.23(5) no
Si3a Si3b Al2a 1_655 4_666 67.63(4) no
Si3a Si3b Al1a 1_655 4_666 67.88(4) no
Si3a Si3b Al4a 1_655 3_666 68.19(4) no
Al4a Si3b Al5b 2_646 . 122.20(6) no
Al4a Si3b Al6a 2_646 4_566 66.83(5) no
Al4a Si3b Al3a 2_646 4_666 59.94(4) no
Al4a Si3b Al2a 2_646 4_666 57.99(4) no
Al4a Si3b Al1a 2_646 4_666 103.10(5) no
Al4a Si3b Al4a 2_646 3_666 105.02(5) no
Al5b Si3b Al6a . 4_566 72.27(5) no
Al5b Si3b Al3a . 4_666 172.10(6) no
Al5b Si3b Al2a . 4_666 102.71(5) no
Al5b Si3b Al1a . 4_666 55.99(4) no
Al5b Si3b Al4a . 3_666 128.72(6) no
Al6a Si3b Al3a 4_566 4_666 114.51(6) no
Al6a Si3b Al2a 4_566 4_666 109.25(5) no
Al6a Si3b Al1a 4_566 4_666 110.07(5) no
Al6a Si3b Al4a 4_566 3_666 114.36(5) no
Al3a Si3b Al2a 4_666 4_666 71.61(4) no
Al3a Si3b Al1a 4_666 4_666 116.52(5) no
Al3a Si3b Al4a 4_666 3_666 53.43(4) no
Al2a Si3b Al1a 4_666 4_666 52.07(4) no
Al2a Si3b Al4a 4_666 3_666 119.66(5) no
Al1a Si3b Al4a 4_666 3_666 133.88(5) no

loop_
_geom_bond_atom_site_label_1
_geom_bond_atom_site_label_2
_geom_bond_site_symmetry_2
_geom_bond_distance
_geom_bond_publ_flag
Co1a Si1a . 2.2406(8) yes
Co1a Si2a . 2.2585(8) yes
Co1a Si2b 3_666 2.442(2) yes
Co1a Si2a 3_566 2.449(2) yes
Co1a Al5a 3_566 2.487(2) yes
Co1a Al5b 3_666 2.505(2) yes
Co1a Al2b 2_656 2.5424(8) yes
Co1a Al5a . 2.6973(9) yes
Co1a Co1b 3_666 2.7066(9) yes
Co1a Co1a 3_566 2.7325(9) yes
Co1a Al1a 2_555 3.0749(9) yes
Co1b Si1b . 2.2325(8) yes
Co1b Si2b . 2.2555(8) yes
Co1b Si2a 3_666 2.383(2) yes
Co1b Si2b 3_666 2.394(2) yes
Co1b Al5a 3_666 2.470(2) yes
Co1b Al5b 3_666 2.475(2) yes
Co1b Al2a 2_656 2.6576(9) yes
Co1b Al5b . 2.6860(9) yes
Co1b Co1b 3_666 2.6970(9) yes
Co2a Si1b 2_646 2.2645(8) yes
Co2a Si3a . 2.3080(10) yes
Co2a Al3b 4_566 2.437(2) yes
Co2a Al3a 4_566 2.446(2) yes
Co2a Al3a . 2.4674(8) yes
Co2a Al4b 3_666 2.508(2) yes
Co2a Al4a 3_566 2.541(2) yes
Co2a Al2a . 2.5537(9) yes
Co2a Al4b 2_646 2.7297(9) yes
Co2a Al6a 4_566 3.111(2) yes
Co2b Si1a 2_646 2.2923(8) yes
Co2b Si3b . 2.3170(10) yes
Co2b Al3a 4_666 2.447(2) yes
Co2b Al3b 4_566 2.448(2) yes
Co2b Al4b 3_666 2.458(2) yes
Co2b Al4a 3_666 2.508(2) yes
Co2b Al3b . 2.5078(9) yes
Co2b Al2b . 2.6343(9) yes
Co2b Al4a 2_646 2.6821(9) yes
Co2b Al6a 4_566 2.921(2) yes
Co3a Si2a 2_555 2.2818(7) yes
Co3a Si3b 2_656 2.2940(10) yes
Co3a Al1b 3_666 2.393(2) yes
Co3a Al1a 3_566 2.447(2) yes
Co3a Al2a 3_566 2.536(2) yes
Co3a Al5b 2_656 2.5360(9) yes
Co3a Al2b 3_666 2.536(2) yes
Co3a Al4a . 2.6669(9) yes
Co3a Al1a 1_565 2.6820(9) yes
Co3a Al6a 3_666 2.708(2) yes
Co3b Si2b 2_655 2.2960(8) yes
Co3b Si3a 2_656 2.2990(10) yes
Co3b Al1b 3_666 2.415(2) yes
Co3b Al1a 3_666 2.458(2) yes
Co3b Al2b 3_666 2.518(2) yes
Co3b Al5a 2_656 2.5230(9) yes
Co3b Al2a 3_666 2.534(2) yes
Co3b Al1b 1_565 2.5742(9) yes
Co3b Al4b . 2.6986(9) yes
Co3b Al6a 3_666 2.859(2) yes
Al1a Si2a 2_545 2.5820(10) yes
Al1a Al1b 3_656 2.651(2) yes
Al1a Al2a . 2.7060(10) yes
Al1a Al1a 3_556 2.710(2) yes
Al1a Al5a 4_565 2.757(2) yes
Al1a Al5b 4_465 2.768(2) yes
Al1a Si3b 4_465 3.137(2) yes
Al1a Si3a 4_565 3.226(2) yes
Al1b Si2b 2_645 2.5570(10) yes
Al1b Al1b 3_656 2.635(2) yes
Al1b Al5b 4_565 2.746(2) yes
Al1b Al5a 4_565 2.767(2) yes
Al1b Al2b . 2.7760(10) yes
Al1b Al6a . 2.8790(10) yes
Al1b Al5a 2_646 3.3280(10) yes
Al2a Si1b 2_646 2.6050(10) yes
Al2a Si2a 4_566 2.664(2) yes
Al2a Si2b 4_566 2.665(2) yes
Al2a Al4b 3_666 2.740(2) yes
Al2a Al4a 3_566 2.746(2) yes
Al2a Si3b 4_465 3.023(2) yes
Al2a Si3a 4_565 3.141(2) yes
Al2b Si1a 2_646 2.5690(10) yes
Al2b Si2b 4_566 2.591(2) yes
Al2b Si2a 4_666 2.609(2) yes
Al2b Al6a . 2.7020(10) yes
Al2b Al4b 3_666 2.724(2) yes
Al2b Al4a 3_666 2.728(2) yes
Al3a Si3a . 2.5880(10) yes
Al3a Si1a 3_566 2.677(2) yes
Al3a Al4b 3_666 2.680(2) yes
Al3a Si1b 3_666 2.688(2) yes
Al3a Al4a 3_566 2.722(2) yes
Al3a Al4a 2_545 2.7520(10) yes
Al3a Si3b 4_465 2.843(2) yes
Al3a Si3a 4_565 2.933(2) yes
Al3b Si3b . 2.5500(10) yes
Al3b Si1b 3_666 2.596(2) yes
Al3b Si1a 3_666 2.638(2) yes
Al3b Al4b 3_666 2.673(2) yes
Al3b Al4a 3_666 2.739(2) yes
Al3b Al6a . 2.7410(10) yes
Al3b Al6a 4_566 3.234(2) yes
Al4a Si3b 2_656 2.5880(10) yes
Al4a Al6a 3_666 2.934(2) yes
Al4a Si3b 3_666 3.231(2) yes
Al4b Si3a 2_656 2.5850(10) yes
Al4b Al6a 3_666 3.058(2) yes
Al4b Al6a 2_655 3.1780(10) yes
Al5a Si3a . 2.6840(10) yes
Al5a Si2a . 2.7170(10) yes
Al5a Si1b 3_666 2.777(2) yes
Al5a Si1a 3_566 2.818(2) yes
Al5a Si2b 3_666 3.047(2) yes
Al5a Si2a 3_566 3.116(2) yes
Al5b Si3b . 2.705(2) yes
Al5b Si2b . 2.7180(10) yes
Al5b Si1b 3_666 2.771(2) yes
Al5b Si1a 3_666 2.847(2) yes
Al5b Si2b 3_666 3.083(2) yes
Al5b Si2a 3_666 3.158(2) yes
Al5b Al6a 4_566 3.207(2) yes
Si1a Si3a 3_566 2.479(2) yes
Si1a Si3b 3_666 2.505(2) yes
Si1b Al6a 2_655 2.4400(10) yes
Si3a Al6a 4_566 2.793(2) yes
Al6a Si3b 4_565 2.734(2) yes
